data_7710812
loop_
_publ_author_name
'Grams, Samuel'
'Mai, Jonathan'
'Langer, Jens'
'Harder, Sjoerd'

_publ_section_title
;
 Alkali Metal Influences in Aluminyl Complexes
;
_journal_name_full 'Dalton Transactions'
_journal_paper_doi 10.1039/D2DT02111K
_journal_year 2022
_chemical_formula_moiety 'C58 H80 Al2 N4 Rb2, 4(C7 H8)'
_chemical_formula_sum 'C86 H112 Al2 N4 Rb2'
_chemical_formula_weight 1426.69
_space_group_crystal_system triclinic
_space_group_IT_number 2
_space_group_name_Hall '-P 1'
_space_group_name_H-M_alt 'P -1'
_atom_sites_solution_hydrogens geom
_atom_sites_solution_primary dual
_audit_creation_date 2022-06-21
_audit_creation_method
;
Olex2 1.5
(compiled 2022.04.07 svn.rca3783a0 for OlexSys, GUI svn.r6498)
;
_audit_update_record
;
2022-06-27 deposited with the CCDC.	2022-07-26 downloaded from the CCDC.
;
_cell_angle_alpha 71.822(3)
_cell_angle_beta 72.863(3)
_cell_angle_gamma 69.306(3)
_cell_formula_units_Z 1
_cell_length_a 12.6926(4)
_cell_length_b 12.8395(4)
_cell_length_c 14.2842(5)
_cell_measurement_reflns_used 12756
_cell_measurement_temperature 100.0(2)
_cell_measurement_theta_max 71.1360
_cell_measurement_theta_min 3.2960
_cell_volume 2023.95(12)
_computing_cell_refinement 'CrysAlisPro 1.171.41.113a (Rigaku OD, 2021)'
_computing_data_collection 'CrysAlisPro 1.171.41.113a (Rigaku OD, 2021)'
_computing_data_reduction 'CrysAlisPro 1.171.41.113a (Rigaku OD, 2021)'
_computing_molecular_graphics 'Olex2 1.5 (Dolomanov et al., 2009)'
_computing_publication_material 'Olex2 1.5 (Dolomanov et al., 2009)'
_computing_structure_refinement 'SHELXL 2019/2 (Sheldrick, 2015)'
_computing_structure_solution 'SHELXT  (Sheldrick, 2015)'
_diffrn_ambient_environment N~2~
_diffrn_ambient_temperature 100.0(2)
_diffrn_detector 'CCD plate'
_diffrn_detector_area_resol_mean 5.2903
_diffrn_detector_type AtlasS2
_diffrn_measured_fraction_theta_full 0.998
_diffrn_measured_fraction_theta_max 0.983
_diffrn_measurement_details
;
List of Runs (angles in degrees, time in seconds):

  # Type    Start    End  Width  t~exp~   \w     \q     \k     \f   Frames
#--------------------------------------------------------------------------
  1  \w    -84.00  -2.00   1.00    1.35    --  -40.36 120.00  21.00   82
  2  \w    -59.00  34.00   1.00    1.35    --  -40.36  38.00 -60.00   93
  3  \w    -84.00  -6.00   1.00    1.35    --  -40.36 125.00 -60.00   78
  4  \w   -113.00 -16.00   1.00    1.35    --  -40.36 -57.00 150.00   97
  5  \w     47.00 128.00   1.00    5.41    --  104.57 -77.00 150.00   81
  6  \w     70.00 142.00   1.00    5.41    --  104.57 178.00 120.00   72
  7  \w    131.00 177.00   1.00    5.41    --  104.57  77.00 120.00   46
  8  \w     27.00 152.00   1.00    5.41    --  104.57 -15.00  30.00  125
  9  \w     41.00 109.00   1.00    5.41    --  104.57-111.00  90.00   68
 10  \w     47.00 109.00   1.00    5.41    --  104.57-111.00 -30.00   62
 11  \w     84.00 172.00   1.00    5.41    --  104.57  45.00-150.00   88
 12  \w     38.00 112.00   1.00    5.41    --  104.57 -61.00  60.00   74
 13  \w     32.00 131.00   1.00    5.41    --  104.57 -30.00-180.00   99
 14  \w     83.00 109.00   1.00    5.41    --  104.57-111.00 150.00   26
 15  \w   -113.00 -13.00   1.00    1.35    --  -40.86 -57.00-150.00  100
 16  \w   -113.00 -13.00   1.00    1.35    --  -40.86 -57.00 -60.00  100
 17  \w   -113.00 -13.00   1.00    1.35    --  -40.86 -57.00  30.00  100
 18  \w      6.00  82.00   1.00    1.35    --   40.86 -99.00 150.00   76
 19  \w     75.00 177.00   1.00    5.41    --  104.57  61.00 -60.00  102
 20  \w     75.00 177.00   1.00    5.41    --  104.57  61.00 -90.00  102
 21  \w     75.00 177.00   1.00    5.41    --  104.57  61.00   0.00  102
 22  \w     75.00 177.00   1.00    5.41    --  104.57  61.00-120.00  102
 23  \w     52.00 178.00   1.00    5.41    --  104.57  15.00 120.00  126
 24  \w     75.00 177.00   1.00    5.41    --  104.57  61.00  90.00  102
 25  \w     75.00 177.00   1.00    5.41    --  104.57  61.00 -30.00  102
 26  \w     75.00 177.00   1.00    5.41    --  104.57  61.00 150.00  102
 27  \w   -113.00 -13.00   1.00    1.35    --  -40.86 -57.00  90.00  100
;
_diffrn_measurement_device 'four-circle diffractometer'
_diffrn_measurement_device_type 'SuperNova, Dual, Cu at home/near, AtlasS2'
_diffrn_measurement_method '\w scans'
_diffrn_orient_matrix_type 'CrysAlisPro convention (1999,Acta A55,543-557)'
_diffrn_orient_matrix_UB_11 0.0536281000
_diffrn_orient_matrix_UB_12 0.0531895000
_diffrn_orient_matrix_UB_13 -0.1083615000
_diffrn_orient_matrix_UB_21 0.0272808000
_diffrn_orient_matrix_UB_22 0.0844156000
_diffrn_orient_matrix_UB_23 0.0394399000
_diffrn_orient_matrix_UB_31 0.1181929000
_diffrn_orient_matrix_UB_32 -0.0862375000
_diffrn_orient_matrix_UB_33 0.0130146000
_diffrn_radiation_monochromator mirror
_diffrn_radiation_probe x-ray
_diffrn_radiation_type 'Cu K\a'
_diffrn_radiation_wavelength 1.54184
_diffrn_reflns_av_R_equivalents 0.0292
_diffrn_reflns_av_unetI/netI 0.0251
_diffrn_reflns_Laue_measured_fraction_full 0.998
_diffrn_reflns_Laue_measured_fraction_max 0.983
_diffrn_reflns_limit_h_max 15
_diffrn_reflns_limit_h_min -15
_diffrn_reflns_limit_k_max 15
_diffrn_reflns_limit_k_min -15
_diffrn_reflns_limit_l_max 17
_diffrn_reflns_limit_l_min -17
_diffrn_reflns_number 29152
_diffrn_reflns_point_group_measured_fraction_full 0.998
_diffrn_reflns_point_group_measured_fraction_max 0.983
_diffrn_reflns_theta_full 67.684
_diffrn_reflns_theta_max 72.366
_diffrn_reflns_theta_min 3.329
_diffrn_source 'micro-focus sealed X-ray tube'
_diffrn_source_type 'SuperNova (Cu) X-ray Source'
_exptl_absorpt_coefficient_mu 2.102
_exptl_absorpt_correction_T_max 0.969
_exptl_absorpt_correction_T_min 0.791
_exptl_absorpt_correction_type gaussian
_exptl_absorpt_process_details
;
CrysAlisPro 1.171.41.113a (Rigaku Oxford Diffraction, 2021)
Numerical absorption correction based on gaussian integration over
a multifaceted crystal model
Empirical absorption correction using spherical harmonics,
implemented in SCALE3 ABSPACK scaling algorithm.
;
_exptl_crystal_colour 'clear yellow'
_exptl_crystal_colour_lustre clear
_exptl_crystal_colour_primary yellow
_exptl_crystal_density_diffrn 1.171
_exptl_crystal_description block
_exptl_crystal_F_000 756
_exptl_crystal_size_max 0.225
_exptl_crystal_size_mid 0.118
_exptl_crystal_size_min 0.096
_refine_diff_density_max 0.572
_refine_diff_density_min -0.514
_refine_diff_density_rms 0.059
_refine_ls_extinction_method none
_refine_ls_goodness_of_fit_ref 1.174
_refine_ls_hydrogen_treatment constr
_refine_ls_matrix_type full
_refine_ls_number_parameters 746
_refine_ls_number_reflns 7859
_refine_ls_number_restraints 1835
_refine_ls_restrained_S_all 1.057
_refine_ls_R_factor_all 0.0621
_refine_ls_R_factor_gt 0.0562
_refine_ls_shift/su_max 0.001
_refine_ls_shift/su_mean 0.000
_refine_ls_structure_factor_coef Fsqd
_refine_ls_weighting_details 'w=1/[\s^2^(Fo^2^)+(0.0449P)^2^+3.0843P] where P=(Fo^2^+2Fc^2^)/3'
_refine_ls_weighting_scheme calc
_refine_ls_wR_factor_gt 0.1424
_refine_ls_wR_factor_ref 0.1457
_reflns_Friedel_coverage 0.000
_reflns_number_gt 7001
_reflns_number_total 7859
_reflns_threshold_expression 'I > 2\s(I)'
_cod_data_source_file d2dt02111k2.cif
_cod_data_source_block hasj210324a
_cod_original_cell_volume 2023.95(13)
_cod_database_code 7710812
_shelx_shelxl_version_number 2019/2
_chemical_oxdiff_formula C86H112Al2N4Rb2
_shelx_space_group_comment
;
The symmetry employed for this shelxl refinement is uniquely defined
by the following loop, which should always be used as a source of
symmetry information in preference to the above space-group names.
They are only intended as comments.
;
_olex2_refinement_description
;
1. Fixed Uiso
 At 1.2 times of:
  All C(H) groups, All C(H,H) groups
 At 1.5 times of:
  All C(H,H,H) groups
2. Restrained distances
 C57-C51 \\sim C51A-C57A \\sim C30-C36 \\sim C36A-C30A \\sim C44-C50 \\sim
C44A-C50A \\sim C37-C43 ~
 C37A-C43A
 with sigma of 0.02
 Al1-N2 \\sim Al1A-N2 \\sim Al1-N1 \\sim Al1A-N1
 with sigma of 0.02
 C42-C43 \\sim C43-C38
 with sigma of 0.02
3. Uiso/Uaniso restraints and constraints
C51A \\sim C52A \\sim C53A \\sim C54A \\sim C55A \\sim C56A \\sim C57A \\sim
C51 \\sim C52 \\sim C53 \\sim C54 \\sim C55 \\sim C56 \\sim C57: within 2A with
sigma of 0.04 and sigma for terminal atoms of 0.08 within 2A
C44A \\sim C45A \\sim C46A \\sim C47A \\sim C48A \\sim C49A \\sim C50A \\sim
C44 \\sim C45 \\sim C46 \\sim C47 \\sim C48 \\sim C49 \\sim C50: within 4A with
sigma of 0.02 and sigma for terminal atoms of 0.04 within 4A
C30A \\sim C31A \\sim C32A \\sim C33A \\sim C34A \\sim C35A \\sim C36A \\sim
C30 \\sim C31 \\sim C32 \\sim C33 \\sim C34 \\sim C35 \\sim C36: within 4A with
sigma of 0.02 and sigma for terminal atoms of 0.04 within 4A
Al1 \\sim Al1A: within 2A with sigma of 0.02 and sigma for terminal atoms of
0.04 within 2A
C37A \\sim C38A \\sim C39A \\sim C40A \\sim C41A \\sim C42A \\sim C43A \\sim
C37 \\sim C38 \\sim C39 \\sim C40 \\sim C41 \\sim C42 \\sim C43: within 4A with
sigma of 0.02 and sigma for terminal atoms of 0.04 within 4A
Uanis(C36) \\sim Ueq: with sigma of 0.005 and sigma for terminal atoms of 0.01
4. Others
 Sof(Rb1A)=Sof(Al1A)=1-FVAR(1)
 Sof(Rb1)=Sof(Al1)=FVAR(1)
 Sof(C51A)=Sof(C52A)=Sof(H52A)=Sof(C53A)=Sof(H53A)=Sof(C54A)=Sof(H54A)=
 Sof(C55A)=Sof(H55A)=Sof(C56A)=Sof(H56A)=Sof(C57A)=Sof(H57a)=Sof(H57b)=
 Sof(H57c)=0.5*(1-FVAR(3))
 Sof(C51)=Sof(C56)=Sof(H56)=Sof(C55)=Sof(H55)=Sof(C54)=Sof(H54)=Sof(C53)=
 Sof(H53)=Sof(C52)=Sof(H52)=Sof(C57)=Sof(H57d)=Sof(H57e)=Sof(H57f)=0.5*FVAR(3)
 Sof(C44)=Sof(C49)=Sof(H49)=Sof(C48)=Sof(H48)=Sof(C47)=Sof(H47)=Sof(C46)=
 Sof(H46)=Sof(C45)=Sof(H45)=Sof(C50)=Sof(H50d)=Sof(H50e)=Sof(H50f)=0.5*(1-
 FVAR(4))
 Sof(C44A)=Sof(C49A)=Sof(H49A)=Sof(C48A)=Sof(H48A)=Sof(C47A)=Sof(H47A)=
 Sof(C46A)=Sof(H46A)=Sof(C45A)=Sof(H45A)=Sof(C50A)=Sof(H50a)=Sof(H50b)=
 Sof(H50c)=0.5*FVAR(4)
 Sof(C30A)=Sof(C35A)=Sof(H35A)=Sof(C34A)=Sof(H34A)=Sof(C33A)=Sof(H33A)=
 Sof(C32A)=Sof(H32A)=Sof(C31A)=Sof(H31A)=Sof(C36A)=Sof(H36a)=Sof(H36b)=
 Sof(H36c)=0.5*(1-FVAR(5))
 Sof(C30)=Sof(C35)=Sof(H35)=Sof(C34)=Sof(H34)=Sof(C33)=Sof(H33)=Sof(C32)=
 Sof(H32)=Sof(C31)=Sof(H31)=Sof(C36)=Sof(H36d)=Sof(H36e)=Sof(H36f)=0.5*FVAR(5)
 Sof(C37A)=Sof(C42A)=Sof(H42A)=Sof(C41A)=Sof(H41A)=Sof(C40A)=Sof(H40A)=
 Sof(C39A)=Sof(H39A)=Sof(C38A)=Sof(H38A)=Sof(C43A)=Sof(H43a)=Sof(H43b)=
 Sof(H43c)=0.5*(1-FVAR(6))
 Sof(C37)=Sof(C42)=Sof(H42)=Sof(C41)=Sof(H41)=Sof(C40)=Sof(H40)=Sof(C39)=
 Sof(H39)=Sof(C38)=Sof(H38)=Sof(C43)=Sof(H43d)=Sof(H43e)=Sof(H43f)=0.5*FVAR(6)
5.a Ternary CH refined with riding coordinates:
 C12(H12), C15(H15), C24(H24), C27(H27)
5.b Aromatic/amide H refined with riding coordinates:
 C3(H3), C8(H8), C9(H9), C10(H10), C20(H20), C21(H21), C22(H22), C35A(H35A),
 C34A(H34A), C33A(H33A), C32A(H32A), C31A(H31A), C42A(H42A), C41A(H41A),
 C40A(H40A), C39A(H39A), C38A(H38A), C49A(H49A), C48A(H48A), C47A(H47A),
 C46A(H46A), C45A(H45A), C52A(H52A), C53A(H53A), C54A(H54A), C55A(H55A),
 C56A(H56A), C35(H35), C34(H34), C33(H33), C32(H32), C31(H31), C42(H42),
 C41(H41), C40(H40), C39(H39), C38(H38), C49(H49), C48(H48), C47(H47), C46(H46),
  C45(H45), C56(H56), C55(H55), C54(H54), C53(H53), C52(H52)
5.c Fitted hexagon refined as free rotating group:
 C30A(C35A,C34A,C33A,C32A,C31A), C37A(C42A,C41A,C40A,C39A,C38A), C44A(C49A,
 C48A,C47A,C46A,C45A), C51A(C52A,C53A,C54A,C55A,C56A), C30(C35,C34,C33,C32,C31),
  C37(C42,C41,C40,C39,C38), C44(C49,C48,C47,C46,C45), C51(C56,C55,C54,C53,C52)
5.d X=CH2 refined with riding coordinates:
 C1(H1a,H1b)
5.e Idealised Me refined as rotating group:
 C5(H5a,H5b,H5c), C13(H13a,H13b,H13c), C14(H14a,H14b,H14c), C16(H16a,H16b,
 H16c), C17(H17a,H17b,H17c), C25(H25a,H25b,H25c), C26(H26a,H26b,H26c), C28(H28a,
 H28b,H28c), C29(H29a,H29b,H29c), C36A(H36a,H36b,H36c), C43A(H43a,H43b,H43c),
 C50A(H50a,H50b,H50c), C57A(H57a,H57b,H57c), C36(H36d,H36e,H36f), C43(H43d,H43e,
 H43f), C50(H50d,H50e,H50f), C57(H57d,H57e,H57f)
;
_olex2_date_sample_data_collection 2021-03-24
_olex2_submission_special_instructions 'No special instructions were received'
_oxdiff_exptl_absorpt_empirical_details
;
Empirical correction (ABSPACK) includes:
- Absorption correction using spherical harmonics
- Frame scaling
- Detector area scaling
;
_oxdiff_exptl_absorpt_empirical_full_max 1.905
_oxdiff_exptl_absorpt_empirical_full_min 0.835

loop_
_space_group_symop_operation_xyz
'x, y, z'
'-x, -y, -z'

loop_
_atom_site_label
_atom_site_type_symbol
_atom_site_fract_x
_atom_site_fract_y
_atom_site_fract_z
_atom_site_U_iso_or_equiv
_atom_site_adp_type
_atom_site_occupancy
_atom_site_site_symmetry_order
_atom_site_calc_flag
_atom_site_refinement_flags_posn
_atom_site_refinement_flags_adp
_atom_site_refinement_flags_occupancy
_atom_site_disorder_assembly
_atom_site_disorder_group
N1 N 0.6090(3) 0.6090(2) 0.69395(19) 0.0397(6) Uani 1 1 d D . . . .
N2 N 0.7062(3) 0.6958(3) 0.4952(2) 0.0415(6) Uani 1 1 d D . . . .
C1 C 0.6622(6) 0.6624(6) 0.8192(4) 0.105(2) Uani 1 1 d . . . . .
H1A H 0.621103 0.616055 0.871938 0.126 Uiso 1 1 calc R U . . .
H1B H 0.701087 0.704053 0.834672 0.126 Uiso 1 1 calc R U . . .
C2 C 0.6655(4) 0.6693(4) 0.7204(3) 0.0531(10) Uani 1 1 d . . . . .
C3 C 0.7312(4) 0.7351(4) 0.6415(3) 0.0562(10) Uani 1 1 d . . . . .
H3 H 0.767132 0.774198 0.663382 0.067 Uiso 1 1 calc R U . . .
C4 C 0.7513(4) 0.7512(4) 0.5379(3) 0.0558(10) Uani 1 1 d . . . . .
C5 C 0.8201(5) 0.8261(5) 0.4720(4) 0.0736(14) Uani 1 1 d . . . . .
H5A H 0.888778 0.781791 0.432647 0.110 Uiso 1 1 calc R U . . .
H5B H 0.843406 0.859655 0.512810 0.110 Uiso 1 1 calc R U . . .
H5C H 0.774451 0.887325 0.426348 0.110 Uiso 1 1 calc R U . . .
C6 C 0.5361(3) 0.5499(3) 0.7725(2) 0.0429(8) Uani 1 1 d . . . . .
C7 C 0.5783(4) 0.4338(4) 0.8158(3) 0.0520(9) Uani 1 1 d . . . . .
C8 C 0.4996(5) 0.3754(4) 0.8853(3) 0.0644(12) Uani 1 1 d . . . . .
H8 H 0.526933 0.296215 0.915171 0.077 Uiso 1 1 calc R U . A 1
C9 C 0.3851(5) 0.4315(5) 0.9097(3) 0.0673(13) Uani 1 1 d . . . . .
H9 H 0.333672 0.390919 0.955500 0.081 Uiso 1 1 calc R U . B 1
C10 C 0.3447(4) 0.5446(5) 0.8690(3) 0.0668(13) Uani 1 1 d . . . . .
H10 H 0.264986 0.582394 0.886997 0.080 Uiso 1 1 calc R U . C 1
C11 C 0.4182(4) 0.6073(4) 0.8007(3) 0.0536(10) Uani 1 1 d . . . . .
C12 C 0.7028(4) 0.3699(4) 0.7912(4) 0.0654(12) Uani 1 1 d . . . . .
H12 H 0.744589 0.426345 0.746189 0.079 Uiso 1 1 calc R U . . .
C13 C 0.7245(5) 0.2784(5) 0.7347(5) 0.0841(16) Uani 1 1 d . . . . .
H13A H 0.679617 0.225059 0.774809 0.126 Uiso 1 1 calc R U . . .
H13B H 0.806598 0.236467 0.723325 0.126 Uiso 1 1 calc R U . . .
H13C H 0.701182 0.315046 0.669764 0.126 Uiso 1 1 calc R U . . .
C14 C 0.7556(6) 0.3137(5) 0.8868(5) 0.0924(18) Uani 1 1 d . . . . .
H14A H 0.738691 0.371385 0.924806 0.139 Uiso 1 1 calc R U . . .
H14B H 0.839167 0.282284 0.866722 0.139 Uiso 1 1 calc R U . . .
H14C H 0.722218 0.251937 0.929017 0.139 Uiso 1 1 calc R U . . .
C15 C 0.3693(4) 0.7334(4) 0.7562(4) 0.0721(13) Uani 1 1 d . . . . .
H15 H 0.434801 0.764108 0.713620 0.087 Uiso 1 1 calc R U . . .
C16 C 0.2860(5) 0.7535(6) 0.6888(5) 0.0960(18) Uani 1 1 d . . . . .
H16A H 0.221972 0.722303 0.728718 0.144 Uiso 1 1 calc R U . . .
H16B H 0.326911 0.715114 0.633335 0.144 Uiso 1 1 calc R U . . .
H16C H 0.256063 0.835794 0.661427 0.144 Uiso 1 1 calc R U . . .
C17 C 0.3079(6) 0.8000(6) 0.8394(6) 0.108(2) Uani 1 1 d . . . . .
H17A H 0.300408 0.881617 0.810524 0.161 Uiso 1 1 calc R U . . .
H17B H 0.352819 0.771601 0.892090 0.161 Uiso 1 1 calc R U . . .
H17C H 0.231166 0.789206 0.868511 0.161 Uiso 1 1 calc R U . . .
C18 C 0.7218(3) 0.7181(3) 0.3887(2) 0.0410(8) Uani 1 1 d . . . . .
C19 C 0.6394(4) 0.8054(3) 0.3384(3) 0.0496(9) Uani 1 1 d . . . . .
C20 C 0.6512(4) 0.8181(4) 0.2351(3) 0.0576(10) Uani 1 1 d . . . . .
H20 H 0.596143 0.877204 0.200636 0.069 Uiso 1 1 calc R U . . .
C21 C 0.7402(4) 0.7473(4) 0.1834(3) 0.0575(11) Uani 1 1 d . . . . .
H21 H 0.746062 0.756611 0.113630 0.069 Uiso 1 1 calc R U . . .
C22 C 0.8225(4) 0.6616(4) 0.2322(3) 0.0571(10) Uani 1 1 d . . . . .
H22 H 0.884297 0.612661 0.195231 0.069 Uiso 1 1 calc R U . . .
C23 C 0.8160(3) 0.6462(4) 0.3343(3) 0.0507(9) Uani 1 1 d . . . . .
C24 C 0.5358(4) 0.8836(4) 0.3937(4) 0.0664(12) Uani 1 1 d . . . . .
H24 H 0.541707 0.860719 0.466080 0.080 Uiso 1 1 calc R U . . .
C25 C 0.4222(4) 0.8711(5) 0.3901(4) 0.0809(15) Uani 1 1 d . . . . .
H25A H 0.415303 0.889794 0.319818 0.121 Uiso 1 1 calc R U . . .
H25B H 0.358239 0.923432 0.426224 0.121 Uiso 1 1 calc R U . . .
H25C H 0.420032 0.792165 0.421964 0.121 Uiso 1 1 calc R U . . .
C26 C 0.5396(6) 1.0084(4) 0.3529(5) 0.100(2) Uani 1 1 d . . . . .
H26A H 0.609582 1.014865 0.363680 0.150 Uiso 1 1 calc R U . . .
H26B H 0.471864 1.058074 0.388372 0.150 Uiso 1 1 calc R U . . .
H26C H 0.539770 1.031655 0.280701 0.150 Uiso 1 1 calc R U . . .
C27 C 0.9083(4) 0.5505(5) 0.3854(4) 0.0711(13) Uani 1 1 d . . . . .
H27 H 0.892184 0.555937 0.456904 0.085 Uiso 1 1 calc R U . . .
C28 C 0.9039(5) 0.4344(5) 0.3864(5) 0.0958(18) Uani 1 1 d . . . . .
H28A H 0.828078 0.425077 0.422992 0.144 Uiso 1 1 calc R U . . .
H28B H 0.963509 0.374784 0.419728 0.144 Uiso 1 1 calc R U . . .
H28C H 0.917350 0.427818 0.317008 0.144 Uiso 1 1 calc R U . . .
C29 C 1.0279(4) 0.5661(6) 0.3343(5) 0.0935(19) Uani 1 1 d . . . . .
H29A H 1.045100 0.562637 0.263622 0.140 Uiso 1 1 calc R U . . .
H29B H 1.085684 0.505036 0.368752 0.140 Uiso 1 1 calc R U . . .
H29C H 1.029358 0.640554 0.337860 0.140 Uiso 1 1 calc R U . . .
Rb1 Rb 0.40783(18) 0.43441(15) 0.67086(11) 0.0467(3) Uani 0.860(11) 1 d . . P D 1
Al1 Al 0.6192(2) 0.5952(2) 0.56589(11) 0.0390(6) Uani 0.860(11) 1 d D U P D 1
Rb1A Rb 0.447(2) 0.400(2) 0.6690(8) 0.073(4) Uani 0.140(11) 1 d . . P D 2
Al1A Al 0.576(2) 0.649(3) 0.5650(8) 0.071(5) Uani 0.140(11) 1 d D U P D 2
C30A C 1.004(2) 0.460(2) 0.0242(17) 0.083(5) Uani 0.246(10) 1 d DG U P E -2
C35A C 1.050(2) 0.532(2) 0.0443(16) 0.082(5) Uani 0.246(10) 1 d G U P E -2
H35A H 1.093233 0.504826 0.095613 0.099 Uiso 0.246(10) 1 calc R U P E -2
C34A C 1.032(2) 0.645(2) -0.0105(17) 0.088(5) Uani 0.246(10) 1 d G U P E -2
H34A H 1.063260 0.694960 0.003209 0.106 Uiso 0.246(10) 1 calc R U P E -2
C33A C 0.969(2) 0.686(2) -0.0856(15) 0.088(5) Uani 0.246(10) 1 d G U P E -2
H33A H 0.956457 0.762978 -0.123072 0.106 Uiso 0.246(10) 1 calc R U P E -2
C32A C 0.9230(16) 0.613(2) -0.1057(14) 0.082(5) Uani 0.246(10) 1 d G U P E -2
H32A H 0.879627 0.640864 -0.156950 0.098 Uiso 0.246(10) 1 calc R U P E -2
C31A C 0.9408(18) 0.500(2) -0.0508(17) 0.080(5) Uani 0.246(10) 1 d G U P E -2
H31A H 0.909598 0.450730 -0.064547 0.097 Uiso 0.246(10) 1 calc R U P E -2
C36A C 1.018(3) 0.339(2) 0.074(3) 0.099(8) Uani 0.246(10) 1 d D U P E -2
H36A H 0.959048 0.331734 0.135674 0.148 Uiso 0.246(10) 1 calc R U P E -2
H36B H 1.094680 0.303748 0.090624 0.148 Uiso 0.246(10) 1 calc R U P E -2
H36C H 1.010655 0.299356 0.028455 0.148 Uiso 0.246(10) 1 calc R U P E -2
C37A C 0.5808(15) 0.9754(16) -0.0479(12) 0.085(4) Uani 0.383(15) 1 d DG U P F -2
C42A C 0.5711(16) 1.0507(15) 0.0081(12) 0.082(5) Uani 0.383(15) 1 d G U P F -2
H42A H 0.635249 1.075813 0.002342 0.099 Uiso 0.383(15) 1 calc R U P F -2
C41A C 0.468(2) 1.0892(14) 0.0727(11) 0.090(4) Uani 0.383(15) 1 d G U P F -2
H41A H 0.461039 1.140614 0.111060 0.108 Uiso 0.383(15) 1 calc R U P F -2
C40A C 0.3738(16) 1.0524(15) 0.0812(11) 0.093(5) Uani 0.383(15) 1 d G U P F -2
H40A H 0.303099 1.078712 0.125358 0.111 Uiso 0.383(15) 1 calc R U P F -2
C39A C 0.3835(15) 0.9771(15) 0.0251(13) 0.087(5) Uani 0.383(15) 1 d G U P F -2
H39A H 0.319369 0.952010 0.030937 0.104 Uiso 0.383(15) 1 calc R U P F -2
C38A C 0.4870(18) 0.9386(16) -0.0394(12) 0.084(4) Uani 0.383(15) 1 d G U P F -2
H38A H 0.493579 0.887208 -0.077782 0.101 Uiso 0.383(15) 1 calc R U P F -2
C43A C 0.6913(16) 0.9287(17) -0.1131(15) 0.093(5) Uani 0.383(15) 1 d D U P F -2
H43A H 0.725832 0.848949 -0.080949 0.140 Uiso 0.383(15) 1 calc R U P F -2
H43B H 0.743534 0.973942 -0.123378 0.140 Uiso 0.383(15) 1 calc R U P F -2
H43C H 0.677808 0.932284 -0.178321 0.140 Uiso 0.383(15) 1 calc R U P F -2
C44A C 1.024(2) 0.039(3) 0.899(2) 0.081(5) Uani 0.207(6) 1 d DG U P G -2
C49A C 0.931(2) -0.006(3) 0.932(2) 0.086(4) Uani 0.207(6) 1 d G U P G -2
H49A H 0.893260 -0.007391 0.884510 0.103 Uiso 0.207(6) 1 calc R U P G -2
C48A C 0.8943(18) -0.049(3) 1.034(2) 0.090(5) Uani 0.207(6) 1 d G U P G -2
H48A H 0.830855 -0.079875 1.056479 0.109 Uiso 0.207(6) 1 calc R U P G -2
C47A C 0.950(2) -0.047(3) 1.104(2) 0.077(4) Uani 0.207(6) 1 d G U P G -2
H47A H 0.924829 -0.076501 1.173503 0.092 Uiso 0.207(6) 1 calc R U P G -2
C46A C 1.043(2) -0.002(3) 1.071(2) 0.087(5) Uani 0.207(6) 1 d G U P G -2
H46A H 1.081207 -0.000643 1.118561 0.105 Uiso 0.207(6) 1 calc R U P G -2
C45A C 1.080(2) 0.041(3) 0.969(2) 0.075(4) Uani 0.207(6) 1 d G U P G -2
H45A H 1.143614 0.071841 0.946592 0.090 Uiso 0.207(6) 1 calc R U P G -2
C50A C 1.075(2) 0.081(2) 0.7942(18) 0.073(6) Uani 0.207(6) 1 d D U P G -2
H50A H 1.085854 0.025757 0.755472 0.109 Uiso 0.207(6) 1 calc R U P G -2
H50B H 1.149054 0.091363 0.789819 0.109 Uiso 0.207(6) 1 calc R U P G -2
H50C H 1.022818 0.154712 0.766697 0.109 Uiso 0.207(6) 1 calc R U P G -2
C51A C 0.953(2) 0.993(3) 0.5657(10) 0.063(6) Uani 0.234(8) 1 d DG U P H -2
C52A C 1.053(3) 0.9077(18) 0.541(3) 0.072(7) Uani 0.234(8) 1 d G U P H -2
H52A H 1.074658 0.839230 0.590269 0.086 Uiso 0.234(8) 1 calc R U P H -2
C53A C 1.1199(18) 0.922(3) 0.444(3) 0.091(9) Uani 0.234(8) 1 d G U P H -2
H53A H 1.187925 0.863321 0.427276 0.109 Uiso 0.234(8) 1 calc R U P H -2
C54A C 1.088(2) 1.022(4) 0.3721(17) 0.078(8) Uani 0.234(8) 1 d G U P H -2
H54A H 1.133527 1.031888 0.305884 0.094 Uiso 0.234(8) 1 calc R U P H -2
C55A C 0.988(3) 1.108(3) 0.3968(16) 0.068(7) Uani 0.234(8) 1 d G U P H -2
H55A H 0.965860 1.176366 0.347484 0.081 Uiso 0.234(8) 1 calc R U P H -2
C56A C 0.9207(17) 1.094(2) 0.494(2) 0.063(9) Uani 0.234(8) 1 d G U P H -2
H56A H 0.852592 1.152277 0.510476 0.075 Uiso 0.234(8) 1 calc R U P H -2
C57A C 0.883(3) 0.983(3) 0.6684(17) 0.100(11) Uani 0.234(8) 1 d D U P H -2
H57A H 0.846383 0.922601 0.683572 0.149 Uiso 0.234(8) 1 calc R U P H -2
H57B H 0.824224 1.055825 0.674071 0.149 Uiso 0.234(8) 1 calc R U P H -2
H57C H 0.932953 0.963433 0.716210 0.149 Uiso 0.234(8) 1 calc R U P H -2
C30 C 1.0285(17) 0.4228(19) 0.0451(13) 0.085(5) Uani 0.254(10) 1 d DG U P E -1
C35 C 1.0640(18) 0.516(2) 0.0389(16) 0.081(5) Uani 0.254(10) 1 d G U P E -1
H35 H 1.115660 0.508167 0.078703 0.098 Uiso 0.254(10) 1 calc R U P E -1
C34 C 1.024(2) 0.621(2) -0.0257(18) 0.092(5) Uani 0.254(10) 1 d G U P E -1
H34 H 1.048092 0.684163 -0.029904 0.110 Uiso 0.254(10) 1 calc R U P E -1
C33 C 0.9482(19) 0.6319(19) -0.0839(13) 0.087(5) Uani 0.254(10) 1 d G U P E -1
H33 H 0.920761 0.703354 -0.128034 0.104 Uiso 0.254(10) 1 calc R U P E -1
C32 C 0.9127(15) 0.539(3) -0.0777(13) 0.089(5) Uani 0.254(10) 1 d G U P E -1
H32 H 0.860998 0.546551 -0.117559 0.107 Uiso 0.254(10) 1 calc R U P E -1
C31 C 0.9528(16) 0.434(2) -0.0132(16) 0.084(5) Uani 0.254(10) 1 d G U P E -1
H31 H 0.928565 0.370555 -0.008953 0.101 Uiso 0.254(10) 1 calc R U P E -1
C36 C 1.059(3) 0.312(2) 0.116(2) 0.089(6) Uani 0.254(10) 1 d D U P E -1
H36D H 1.129596 0.262043 0.084809 0.133 Uiso 0.254(10) 1 calc R U P E -1
H36E H 0.996138 0.276992 0.135056 0.133 Uiso 0.254(10) 1 calc R U P E -1
H36F H 1.070567 0.323756 0.176679 0.133 Uiso 0.254(10) 1 calc R U P E -1
C37 C 0.561(4) 0.976(5) -0.035(4) 0.088(6) Uani 0.117(15) 1 d DG U P F -1
C42 C 0.524(5) 1.044(4) 0.034(4) 0.085(6) Uani 0.117(15) 1 d DG U P F -1
H42 H 0.575915 1.074329 0.045445 0.102 Uiso 0.117(15) 1 calc R U P F -1
C41 C 0.410(5) 1.067(4) 0.087(3) 0.088(6) Uani 0.117(15) 1 d G U P F -1
H41 H 0.384664 1.113285 0.134276 0.105 Uiso 0.117(15) 1 calc R U P F -1
C40 C 0.334(4) 1.022(4) 0.070(3) 0.087(6) Uani 0.117(15) 1 d G U P F -1
H40 H 0.256314 1.038184 0.106365 0.105 Uiso 0.117(15) 1 calc R U P F -1
C39 C 0.371(4) 0.955(4) 0.001(4) 0.087(6) Uani 0.117(15) 1 d G U P F -1
H39 H 0.319214 0.924126 -0.010376 0.105 Uiso 0.117(15) 1 calc R U P F -1
C38 C 0.485(5) 0.931(5) -0.052(4) 0.088(6) Uani 0.117(15) 1 d DG U P F -1
H38 H 0.510465 0.885167 -0.099207 0.106 Uiso 0.117(15) 1 calc R U P F -1
C43 C 0.674(5) 0.970(6) -0.104(5) 0.095(9) Uani 0.117(15) 1 d D U P F -1
H43D H 0.697501 0.903462 -0.133118 0.142 Uiso 0.117(15) 1 calc R U P F -1
H43E H 0.730553 0.962126 -0.066327 0.142 Uiso 0.117(15) 1 calc R U P F -1
H43F H 0.668210 1.039843 -0.157634 0.142 Uiso 0.117(15) 1 calc R U P F -1
C44 C 1.0022(16) 0.0025(16) 1.0161(8) 0.085(4) Uani 0.293(6) 1 d DG U P G -1
C49 C 0.9546(14) -0.0581(13) 0.9827(10) 0.086(4) Uani 0.293(6) 1 d G U P G -1
H49 H 0.913400 -0.108202 1.030038 0.104 Uiso 0.293(6) 1 calc R U P G -1
C48 C 0.9672(12) -0.0453(12) 0.8801(11) 0.089(4) Uani 0.293(6) 1 d G U P G -1
H48 H 0.934663 -0.086686 0.857250 0.107 Uiso 0.293(6) 1 calc R U P G -1
C47 C 1.0274(12) 0.0281(13) 0.8109(8) 0.083(3) Uani 0.293(6) 1 d G U P G -1
H47 H 1.036077 0.036825 0.740716 0.099 Uiso 0.293(6) 1 calc R U P G -1
C46 C 1.0751(12) 0.0887(11) 0.8443(10) 0.078(4) Uani 0.293(6) 1 d G U P G -1
H46 H 1.116228 0.138823 0.796969 0.094 Uiso 0.293(6) 1 calc R U P G -1
C45 C 1.0624(14) 0.0759(14) 0.9469(11) 0.079(4) Uani 0.293(6) 1 d G U P G -1
H45 H 1.094967 0.117309 0.969756 0.095 Uiso 0.293(6) 1 calc R U P G -1
C50 C 0.991(2) -0.023(2) 1.1250(13) 0.103(7) Uani 0.293(6) 1 d D U P G -1
H50D H 0.958459 0.048809 1.147788 0.154 Uiso 0.293(6) 1 calc R U P G -1
H50E H 1.067290 -0.062148 1.141661 0.154 Uiso 0.293(6) 1 calc R U P G -1
H50F H 0.940451 -0.071973 1.158621 0.154 Uiso 0.293(6) 1 calc R U P G -1
C51 C 1.011(2) 1.045(2) 0.4325(9) 0.061(5) Uani 0.266(8) 1 d DG U P H -1
C56 C 0.921(2) 1.0881(12) 0.5066(17) 0.061(8) Uani 0.266(8) 1 d G U P H -1
H56 H 0.872201 1.164047 0.490960 0.074 Uiso 0.266(8) 1 calc R U P H -1
C55 C 0.902(2) 1.020(2) 0.6034(12) 0.063(6) Uani 0.266(8) 1 d G U P H -1
H55 H 0.840948 1.049393 0.653964 0.075 Uiso 0.266(8) 1 calc R U P H -1
C54 C 0.974(3) 0.909(2) 0.6262(15) 0.084(8) Uani 0.266(8) 1 d G U P H -1
H54 H 0.960947 0.862300 0.692370 0.101 Uiso 0.266(8) 1 calc R U P H -1
C53 C 1.063(2) 0.8658(15) 0.552(3) 0.089(8) Uani 0.266(8) 1 d G U P H -1
H53 H 1.112199 0.789860 0.567773 0.107 Uiso 0.266(8) 1 calc R U P H -1
C52 C 1.0820(15) 0.934(3) 0.455(2) 0.073(7) Uani 0.266(8) 1 d G U P H -1
H52 H 1.143454 0.904512 0.404768 0.088 Uiso 0.266(8) 1 calc R U P H -1
C57 C 1.024(3) 1.122(3) 0.3314(16) 0.095(9) Uani 0.266(8) 1 d D U P H -1
H57D H 0.962766 1.129234 0.299288 0.142 Uiso 0.266(8) 1 calc R U P H -1
H57E H 1.099150 1.090088 0.290450 0.142 Uiso 0.266(8) 1 calc R U P H -1
H57F H 1.019719 1.197451 0.337335 0.142 Uiso 0.266(8) 1 calc R U P H -1

loop_
_atom_site_aniso_label
_atom_site_aniso_U_11
_atom_site_aniso_U_22
_atom_site_aniso_U_33
_atom_site_aniso_U_23
_atom_site_aniso_U_13
_atom_site_aniso_U_12
N1 0.0478(17) 0.0484(16) 0.0328(13) -0.0105(12) -0.0089(12) -0.0243(14)
N2 0.0493(17) 0.0501(17) 0.0361(14) -0.0090(12) -0.0058(12) -0.0307(14)
C1 0.176(6) 0.149(6) 0.050(3) -0.018(3) -0.026(3) -0.120(5)
C2 0.067(3) 0.065(2) 0.0462(19) -0.0172(18) -0.0138(18) -0.036(2)
C3 0.072(3) 0.070(3) 0.053(2) -0.0189(19) -0.0175(19) -0.044(2)
C4 0.065(3) 0.067(3) 0.054(2) -0.0134(19) -0.0096(19) -0.044(2)
C5 0.094(4) 0.087(3) 0.068(3) -0.011(2) -0.016(3) -0.066(3)
C6 0.057(2) 0.055(2) 0.0264(14) -0.0096(14) -0.0095(14) -0.0272(17)
C7 0.068(3) 0.059(2) 0.0409(18) -0.0073(16) -0.0200(17) -0.029(2)
C8 0.105(4) 0.064(3) 0.0385(19) 0.0060(18) -0.030(2) -0.044(3)
C9 0.085(3) 0.104(4) 0.0308(18) -0.013(2) -0.0008(19) -0.060(3)
C10 0.067(3) 0.104(4) 0.044(2) -0.032(2) 0.0101(19) -0.046(3)
C11 0.053(2) 0.075(3) 0.0416(19) -0.0253(18) 0.0007(16) -0.028(2)
C12 0.083(3) 0.049(2) 0.072(3) -0.009(2) -0.035(2) -0.018(2)
C13 0.092(4) 0.064(3) 0.103(4) -0.028(3) -0.042(3) -0.006(3)
C14 0.111(5) 0.074(3) 0.107(4) -0.009(3) -0.069(4) -0.017(3)
C15 0.062(3) 0.071(3) 0.086(3) -0.035(3) -0.008(2) -0.012(2)
C16 0.078(4) 0.091(4) 0.120(5) -0.016(4) -0.041(4) -0.016(3)
C17 0.084(4) 0.103(5) 0.134(6) -0.072(4) 0.009(4) -0.014(4)
C18 0.0457(19) 0.0455(19) 0.0382(16) -0.0036(14) -0.0040(14) -0.0300(16)
C19 0.061(2) 0.047(2) 0.0472(19) -0.0056(16) -0.0105(17) -0.0275(18)
C20 0.075(3) 0.055(2) 0.046(2) 0.0039(18) -0.017(2) -0.033(2)
C21 0.065(3) 0.080(3) 0.0338(17) -0.0009(18) -0.0032(17) -0.046(2)
C22 0.056(2) 0.069(3) 0.045(2) -0.0129(19) 0.0052(18) -0.029(2)
C23 0.049(2) 0.060(2) 0.0448(19) -0.0095(17) -0.0037(16) -0.0248(18)
C24 0.075(3) 0.054(3) 0.066(3) -0.019(2) -0.024(2) -0.003(2)
C25 0.064(3) 0.084(4) 0.086(4) -0.031(3) -0.017(3) -0.001(3)
C26 0.139(6) 0.055(3) 0.113(5) -0.025(3) -0.058(4) -0.003(3)
C27 0.057(3) 0.084(3) 0.061(3) -0.024(2) -0.009(2) -0.003(2)
C28 0.086(4) 0.075(4) 0.102(4) -0.020(3) -0.020(3) 0.004(3)
C29 0.049(3) 0.133(5) 0.090(4) -0.040(4) -0.014(3) -0.005(3)
Rb1 0.0638(7) 0.0654(6) 0.0272(2) -0.0097(3) -0.0021(4) -0.0447(5)
Al1 0.0558(12) 0.0460(11) 0.0269(6) -0.0078(6) -0.0047(6) -0.0321(10)
Rb1A 0.096(8) 0.113(9) 0.037(2) -0.003(4) -0.004(4) -0.082(7)
Al1A 0.077(9) 0.104(13) 0.054(6) -0.018(7) -0.010(6) -0.053(9)
C30A 0.049(6) 0.144(11) 0.064(7) -0.048(7) 0.004(6) -0.026(7)
C35A 0.048(6) 0.143(11) 0.063(7) -0.044(7) 0.003(6) -0.031(7)
C34A 0.049(6) 0.150(11) 0.065(7) -0.046(7) 0.005(6) -0.026(7)
C33A 0.050(7) 0.148(11) 0.066(8) -0.042(8) 0.003(6) -0.026(8)
C32A 0.046(6) 0.145(11) 0.066(7) -0.048(7) -0.001(6) -0.029(7)
C31A 0.046(6) 0.144(11) 0.063(7) -0.047(7) -0.001(6) -0.029(7)
C36A 0.056(11) 0.152(14) 0.074(11) -0.035(11) 0.004(10) -0.021(11)
C37A 0.144(12) 0.051(6) 0.074(8) 0.010(5) -0.050(8) -0.042(7)
C42A 0.143(13) 0.044(6) 0.076(9) 0.007(5) -0.050(9) -0.041(8)
C41A 0.145(12) 0.055(7) 0.080(8) 0.006(5) -0.046(8) -0.040(7)
C40A 0.145(13) 0.056(7) 0.083(9) 0.011(6) -0.044(9) -0.042(8)
C39A 0.145(12) 0.049(7) 0.077(9) 0.010(6) -0.045(8) -0.044(7)
C38A 0.145(12) 0.050(6) 0.076(8) 0.007(5) -0.050(8) -0.047(7)
C43A 0.142(13) 0.054(8) 0.089(9) 0.002(7) -0.033(9) -0.042(9)
C44A 0.057(7) 0.080(7) 0.110(8) -0.021(7) -0.006(7) -0.033(6)
C49A 0.062(7) 0.084(7) 0.116(8) -0.017(7) -0.009(7) -0.040(6)
C48A 0.066(7) 0.088(7) 0.114(8) -0.017(7) -0.008(7) -0.032(6)
C47A 0.053(7) 0.079(7) 0.110(8) -0.021(6) -0.010(7) -0.038(6)
C46A 0.065(7) 0.088(7) 0.115(8) -0.018(7) -0.010(7) -0.040(6)
C45A 0.055(7) 0.080(7) 0.110(8) -0.022(7) -0.012(7) -0.045(6)
C50A 0.062(9) 0.056(9) 0.099(11) -0.018(9) -0.009(10) -0.022(8)
C51A 0.064(14) 0.070(13) 0.075(12) -0.029(10) -0.025(11) -0.024(11)
C52A 0.058(14) 0.075(14) 0.095(17) -0.044(13) -0.022(14) -0.008(11)
C53A 0.059(15) 0.104(15) 0.114(18) -0.049(14) -0.001(14) -0.022(12)
C54A 0.062(15) 0.104(19) 0.085(18) -0.040(16) -0.011(14) -0.031(15)
C55A 0.048(14) 0.105(16) 0.051(14) -0.025(13) 0.001(10) -0.026(12)
C56A 0.067(14) 0.078(14) 0.050(14) -0.022(12) -0.006(13) -0.027(13)
C57A 0.12(3) 0.11(2) 0.078(19) -0.027(17) -0.029(18) -0.035(19)
C30 0.050(7) 0.143(11) 0.064(8) -0.044(7) 0.005(6) -0.025(7)
C35 0.046(6) 0.143(11) 0.061(7) -0.045(7) 0.004(6) -0.029(7)
C34 0.052(6) 0.149(11) 0.068(7) -0.041(8) 0.007(6) -0.025(8)
C33 0.048(7) 0.148(11) 0.067(8) -0.043(8) 0.001(6) -0.026(8)
C32 0.053(6) 0.146(11) 0.068(8) -0.042(8) 0.001(6) -0.023(8)
C31 0.048(6) 0.144(12) 0.063(8) -0.044(8) 0.002(6) -0.027(8)
C36 0.073(8) 0.109(10) 0.082(9) -0.022(7) -0.007(7) -0.030(7)
C37 0.145(13) 0.051(8) 0.077(9) 0.010(7) -0.048(9) -0.042(8)
C42 0.144(13) 0.049(7) 0.077(9) 0.008(7) -0.048(9) -0.044(8)
C41 0.145(13) 0.051(8) 0.079(9) 0.007(7) -0.046(10) -0.044(9)
C40 0.146(13) 0.051(8) 0.078(9) 0.008(7) -0.046(9) -0.044(8)
C39 0.146(13) 0.049(8) 0.077(9) 0.010(7) -0.047(9) -0.042(9)
C38 0.146(13) 0.051(8) 0.078(9) 0.010(7) -0.047(9) -0.043(8)
C43 0.147(16) 0.053(13) 0.086(13) 0.016(12) -0.044(13) -0.045(12)
C44 0.058(6) 0.082(6) 0.110(8) -0.017(6) -0.016(6) -0.021(5)
C49 0.062(6) 0.083(7) 0.117(8) -0.015(7) -0.012(7) -0.036(5)
C48 0.068(6) 0.084(6) 0.115(8) -0.019(6) -0.004(6) -0.038(5)
C47 0.063(6) 0.085(6) 0.108(8) -0.023(6) -0.012(6) -0.035(5)
C46 0.063(6) 0.071(6) 0.113(8) -0.024(6) -0.011(6) -0.036(5)
C45 0.052(6) 0.082(7) 0.110(8) -0.013(6) -0.014(6) -0.039(5)
C50 0.058(9) 0.092(10) 0.115(11) -0.020(10) 0.025(9) -0.009(8)
C51 0.052(11) 0.080(13) 0.076(12) -0.038(10) -0.021(9) -0.026(10)
C56 0.065(13) 0.078(14) 0.050(13) -0.016(12) -0.020(10) -0.025(12)
C55 0.078(13) 0.055(13) 0.053(13) 0.000(10) -0.017(11) -0.024(10)
C54 0.074(16) 0.104(17) 0.088(18) -0.019(15) -0.038(15) -0.028(15)
C53 0.072(13) 0.094(16) 0.112(17) -0.033(13) -0.035(13) -0.016(12)
C52 0.045(12) 0.085(15) 0.113(19) -0.045(14) -0.031(13) -0.016(11)
C57 0.087(18) 0.13(2) 0.081(17) -0.039(16) 0.004(14) -0.046(16)

loop_
_atom_type_symbol
_atom_type_description
_atom_type_scat_dispersion_real
_atom_type_scat_dispersion_imag
_atom_type_scat_source
C C 0.0181 0.0091 'International Tables Vol C Tables 4.2.6.8 and 6.1.1.4'
H H 0.0000 0.0000 'International Tables Vol C Tables 4.2.6.8 and 6.1.1.4'
Al Al 0.2130 0.2455 'International Tables Vol C Tables 4.2.6.8 and 6.1.1.4'
N N 0.0311 0.0180 'International Tables Vol C Tables 4.2.6.8 and 6.1.1.4'
Rb Rb -0.4688 1.6079 'International Tables Vol C Tables 4.2.6.8 and 6.1.1.4'

loop_
_exptl_crystal_face_index_h
_exptl_crystal_face_index_k
_exptl_crystal_face_index_l
_exptl_crystal_face_perp_dist
0 2 0 0.0612
0 -2 0 0.0572
-2 0 -1 0.0536
2 0 1 0.0511
0 0 -1 0.0388
0 0 1 0.0630
-1 1 1 0.0563
1 -1 -1 0.0497
3 -1 8 0.0628
1 4 -6 0.0472
-1 1 0 0.0491
-1 1 -1 0.0535
5 2 -5 0.0454
-1 0 0 0.0572
0 3 9 0.0776
-3 -3 6 0.0478
0 0 -1 0.0409

loop_
_geom_angle_atom_site_label_1
_geom_angle_atom_site_label_2
_geom_angle_atom_site_label_3
_geom_angle
_geom_angle_site_symmetry_1
_geom_angle_site_symmetry_3
_geom_angle_publ_flag
C2 N1 C6 118.4(3) . . ?
C2 N1 Al1 127.2(2) . . ?
C2 N1 Al1A 121.7(7) . . ?
C6 N1 Al1 114.5(2) . . ?
C6 N1 Al1A 115.3(4) . . ?
C4 N2 C18 120.3(3) . . ?
C4 N2 Al1 125.8(2) . . ?
C4 N2 Al1A 120.4(7) . . ?
C18 N2 Al1 113.9(2) . . ?
C18 N2 Al1A 113.6(4) . . ?
H1A C1 H1B 120.0 . . ?
C2 C1 H1A 120.0 . . ?
C2 C1 H1B 120.0 . . ?
N1 C2 C3 118.2(3) . . ?
C1 C2 N1 121.9(4) . . ?
C1 C2 C3 119.8(4) . . ?
C2 C3 H3 114.8 . . ?
C4 C3 C2 130.4(3) . . ?
C4 C3 H3 114.8 . . ?
N2 C4 C5 119.2(4) . . ?
C3 C4 N2 120.8(3) . . ?
C3 C4 C5 119.9(3) . . ?
C4 C5 H5A 109.5 . . ?
C4 C5 H5B 109.5 . . ?
C4 C5 H5C 109.5 . . ?
H5A C5 H5B 109.5 . . ?
H5A C5 H5C 109.5 . . ?
H5B C5 H5C 109.5 . . ?
N1 C6 Rb1 109.46(18) . . ?
N1 C6 Rb1A 107.9(3) . . ?
C7 C6 N1 120.5(3) . . ?
C7 C6 C11 119.7(3) . . ?
C7 C6 Rb1 79.3(2) . . ?
C7 C6 Rb1A 72.1(5) . . ?
C11 C6 N1 119.5(3) . . ?
C11 C6 Rb1 77.3(2) . . ?
C11 C6 Rb1A 85.9(5) . . ?
C6 C7 C8 118.6(4) . . ?
C6 C7 C12 121.9(4) . . ?
C6 C7 Rb1 77.0(2) . . ?
C6 C7 Rb1A 83.7(5) . . ?
C8 C7 C12 119.5(4) . . ?
C8 C7 Rb1 76.4(2) . . ?
C8 C7 Rb1A 77.6(3) . . ?
C12 C7 Rb1 116.6(2) . . ?
C12 C7 Rb1A 108.3(6) . . ?
C7 C8 H8 119.5 . . ?
C7 C8 Rb1 79.3(2) . . ?
C7 C8 Rb1A 77.1(3) . . ?
C9 C8 C7 120.9(4) . . ?
C9 C8 H8 119.5 . . ?
C9 C8 Rb1 76.6(2) . . ?
C9 C8 Rb1A 85.0(5) . . ?
Rb1 C8 H8 115.1 . . ?
C8 C9 H9 119.8 . . ?
C8 C9 Rb1 79.9(2) . . ?
C8 C9 Rb1A 71.4(5) . . ?
C10 C9 C8 120.4(4) . . ?
C10 C9 H9 119.8 . . ?
C10 C9 Rb1 77.9(2) . . ?
C10 C9 Rb1A 85.2(5) . . ?
Rb1 C9 H9 112.8 . . ?
C9 C10 H10 119.3 . . ?
C9 C10 C11 121.4(5) . . ?
C9 C10 Rb1 78.6(2) . . ?
C9 C10 Rb1A 72.6(4) . . ?
C11 C10 H10 119.3 . . ?
C11 C10 Rb1 79.6(2) . . ?
C11 C10 Rb1A 79.1(3) . . ?
Rb1 C10 H10 112.7 . . ?
C6 C11 C15 121.3(4) . . ?
C6 C11 Rb1 78.5(2) . . ?
C6 C11 Rb1A 70.9(4) . . ?
C10 C11 C6 118.9(4) . . ?
C10 C11 C15 119.7(4) . . ?
C10 C11 Rb1 76.2(2) . . ?
C10 C11 Rb1A 78.2(3) . . ?
C15 C11 Rb1 113.8(3) . . ?
C15 C11 Rb1A 119.9(4) . . ?
C7 C12 H12 107.6 . . ?
C7 C12 C13 112.6(4) . . ?
C7 C12 C14 112.0(4) . . ?
C13 C12 H12 107.6 . . ?
C13 C12 C14 109.3(4) . . ?
C14 C12 H12 107.6 . . ?
C12 C13 H13A 109.5 . . ?
C12 C13 H13B 109.5 . . ?
C12 C13 H13C 109.5 . . ?
H13A C13 H13B 109.5 . . ?
H13A C13 H13C 109.5 . . ?
H13B C13 H13C 109.5 . . ?
C12 C14 H14A 109.5 . . ?
C12 C14 H14B 109.5 . . ?
C12 C14 H14C 109.5 . . ?
H14A C14 H14B 109.5 . . ?
H14A C14 H14C 109.5 . . ?
H14B C14 H14C 109.5 . . ?
C11 C15 H15 108.1 . . ?
C11 C15 C16 111.7(4) . . ?
C11 C15 C17 111.1(5) . . ?
C16 C15 H15 108.1 . . ?
C16 C15 C17 109.7(5) . . ?
C17 C15 H15 108.1 . . ?
C15 C16 H16A 109.5 . . ?
C15 C16 H16B 109.5 . . ?
C15 C16 H16C 109.5 . . ?
H16A C16 H16B 109.5 . . ?
H16A C16 H16C 109.5 . . ?
H16B C16 H16C 109.5 . . ?
C15 C17 H17A 109.5 . . ?
C15 C17 H17B 109.5 . . ?
C15 C17 H17C 109.5 . . ?
H17A C17 H17B 109.5 . . ?
H17A C17 H17C 109.5 . . ?
H17B C17 H17C 109.5 . . ?
N2 C18 Rb1 110.02(18) . 2_666 ?
N2 C18 Rb1A 109.6(3) . 2_666 ?
C19 C18 N2 120.3(3) . . ?
C19 C18 C23 119.9(3) . . ?
C19 C18 Rb1 78.4(2) . 2_666 ?
C19 C18 Rb1A 70.5(5) . 2_666 ?
C23 C18 N2 119.7(3) . . ?
C23 C18 Rb1 77.9(2) . 2_666 ?
C23 C18 Rb1A 86.0(5) . 2_666 ?
Rb1 C18 Rb1A 9.0(5) 2_666 2_666 ?
C18 C19 C24 121.9(3) . . ?
C18 C19 Rb1 77.7(2) . 2_666 ?
C18 C19 Rb1A 85.2(5) . 2_666 ?
C20 C19 C18 119.0(4) . . ?
C20 C19 C24 119.1(4) . . ?
C20 C19 Rb1 77.0(2) . 2_666 ?
C20 C19 Rb1A 76.7(3) . 2_666 ?
C24 C19 Rb1 113.8(3) . 2_666 ?
C24 C19 Rb1A 106.0(5) . 2_666 ?
C19 C20 H20 119.4 . . ?
C19 C20 Rb1 79.1(2) . 2_666 ?
C19 C20 Rb1A 78.2(3) . 2_666 ?
C21 C20 C19 121.1(4) . . ?
C21 C20 H20 119.4 . . ?
C21 C20 Rb1 77.0(2) . 2_666 ?
C21 C20 Rb1A 84.8(5) . 2_666 ?
Rb1 C20 H20 115.0 2_666 . ?
Rb1A C20 H20 107.5 2_666 . ?
C20 C21 H21 119.8 . . ?
C20 C21 C22 120.3(4) . . ?
C20 C21 Rb1 79.6(2) . 2_666 ?
C20 C21 Rb1A 71.5(5) . 2_666 ?
C22 C21 H21 119.9 . . ?
C22 C21 Rb1 78.0(2) . 2_666 ?
C22 C21 Rb1A 86.1(5) . 2_666 ?
Rb1 C21 H21 112.9 2_666 . ?
Rb1 C21 Rb1A 9.1(5) 2_666 2_666 ?
Rb1A C21 H21 112.8 2_666 . ?
C21 C22 H22 119.5 . . ?
C21 C22 C23 121.0(4) . . ?
C21 C22 Rb1 77.9(2) . 2_666 ?
C21 C22 Rb1A 71.1(4) . 2_666 ?
C23 C22 H22 119.5 . . ?
C23 C22 Rb1 79.9(2) . 2_666 ?
C23 C22 Rb1A 80.6(3) . 2_666 ?
Rb1 C22 H22 113.0 2_666 . ?
Rb1 C22 Rb1A 8.0(4) 2_666 2_666 ?
Rb1A C22 H22 119.7 2_666 . ?
C18 C23 C27 121.9(3) . . ?
C18 C23 Rb1 77.9(2) . 2_666 ?
C18 C23 Rb1A 71.0(5) . 2_666 ?
C22 C23 C18 118.7(4) . . ?
C22 C23 C27 119.4(4) . . ?
C22 C23 Rb1 76.1(2) . 2_666 ?
C22 C23 Rb1A 77.0(3) . 2_666 ?
C27 C23 Rb1 114.6(3) . 2_666 ?
C27 C23 Rb1A 121.3(5) . 2_666 ?
Rb1 C23 Rb1A 7.9(4) 2_666 2_666 ?
C19 C24 H24 107.4 . . ?
C19 C24 C25 112.5(4) . . ?
C19 C24 C26 110.2(4) . . ?
C25 C24 H24 107.4 . . ?
C25 C24 C26 111.6(4) . . ?
C26 C24 H24 107.4 . . ?
C24 C25 H25A 109.5 . . ?
C24 C25 H25B 109.5 . . ?
C24 C25 H25C 109.5 . . ?
C24 C25 Rb1A 93.4(4) . 2_666 ?
H25A C25 H25B 109.5 . . ?
H25A C25 H25C 109.5 . . ?
H25B C25 H25C 109.5 . . ?
Rb1A C25 H25A 78.8 2_666 . ?
Rb1A C25 H25B 150.3 2_666 . ?
Rb1A C25 H25C 42.9 2_666 . ?
C24 C26 H26A 109.5 . . ?
C24 C26 H26B 109.5 . . ?
C24 C26 H26C 109.5 . . ?
H26A C26 H26B 109.5 . . ?
H26A C26 H26C 109.5 . . ?
H26B C26 H26C 109.5 . . ?
C23 C27 H27 107.9 . . ?
C23 C27 C29 110.6(4) . . ?
C28 C27 C23 111.1(4) . . ?
C28 C27 H27 107.9 . . ?
C28 C27 C29 111.3(5) . . ?
C29 C27 H27 107.9 . . ?
C27 C28 H28A 109.5 . . ?
C27 C28 H28B 109.5 . . ?
C27 C28 H28C 109.5 . . ?
H28A C28 H28B 109.5 . . ?
H28A C28 H28C 109.5 . . ?
H28B C28 H28C 109.5 . . ?
C27 C29 H29A 109.5 . . ?
C27 C29 H29B 109.5 . . ?
C27 C29 H29C 109.5 . . ?
H29A C29 H29B 109.5 . . ?
H29A C29 H29C 109.5 . . ?
H29B C29 H29C 109.5 . . ?
C6 Rb1 C7 23.74(9) . . ?
C6 Rb1 C18 169.12(10) . 2_666 ?
C6 Rb1 C19 147.08(11) . 2_666 ?
C8 Rb1 C6 42.12(9) . . ?
C8 Rb1 C7 24.27(10) . . ?
C8 Rb1 C18 127.02(10) . 2_666 ?
C8 Rb1 C19 107.22(11) . 2_666 ?
C8 Rb1 C23 121.70(11) . 2_666 ?
C9 Rb1 C6 49.26(10) . . ?
C9 Rb1 C7 42.27(11) . . ?
C9 Rb1 C8 23.55(12) . . ?
C9 Rb1 C11 42.14(11) . . ?
C9 Rb1 C18 121.01(10) . 2_666 ?
C9 Rb1 C19 109.24(11) . 2_666 ?
C9 Rb1 C20 85.26(12) . 2_666 ?
C9 Rb1 C22 82.78(11) . 2_666 ?
C9 Rb1 C23 106.57(11) . 2_666 ?
C10 Rb1 C6 42.49(10) . . ?
C10 Rb1 C7 48.92(12) . . ?
C10 Rb1 C8 41.35(13) . . ?
C10 Rb1 C9 23.50(12) . . ?
C10 Rb1 C11 24.26(10) . . ?
C10 Rb1 C18 131.33(11) . 2_666 ?
C10 Rb1 C19 128.05(11) . 2_666 ?
C10 Rb1 C20 104.84(12) . 2_666 ?
C10 Rb1 C21 86.81(11) . 2_666 ?
C10 Rb1 C22 89.15(11) . 2_666 ?
C10 Rb1 C23 109.95(11) . 2_666 ?
C11 Rb1 C6 24.20(10) . . ?
C11 Rb1 C7 42.06(11) . . ?
C11 Rb1 C8 48.74(11) . . ?
C11 Rb1 C18 153.65(11) . 2_666 ?
C11 Rb1 C19 151.24(11) . 2_666 ?
C11 Rb1 C23 129.96(11) . 2_666 ?
C18 Rb1 C7 146.69(11) 2_666 . ?
C18 Rb1 C19 24.00(9) 2_666 2_666 ?
C19 Rb1 C7 123.38(11) 2_666 . ?
C20 Rb1 C6 127.22(10) 2_666 . ?
C20 Rb1 C7 105.17(11) 2_666 . ?
C20 Rb1 C8 85.27(11) 2_666 . ?
C20 Rb1 C11 127.32(11) 2_666 . ?
C20 Rb1 C18 42.08(9) 2_666 2_666 ?
C20 Rb1 C19 23.97(9) 2_666 2_666 ?
C20 Rb1 C23 48.95(11) 2_666 2_666 ?
C21 Rb1 C6 120.63(10) 2_666 . ?
C21 Rb1 C7 104.57(10) 2_666 . ?
C21 Rb1 C8 80.78(11) 2_666 . ?
C21 Rb1 C9 72.02(11) 2_666 . ?
C21 Rb1 C11 110.97(11) 2_666 . ?
C21 Rb1 C18 49.10(9) 2_666 2_666 ?
C21 Rb1 C19 41.96(10) 2_666 2_666 ?
C21 Rb1 C20 23.46(11) 2_666 2_666 ?
C21 Rb1 C22 24.07(11) 2_666 2_666 ?
C21 Rb1 C23 42.29(10) 2_666 2_666 ?
C22 Rb1 C6 130.64(10) 2_666 . ?
C22 Rb1 C7 122.47(11) 2_666 . ?
C22 Rb1 C8 98.31(11) 2_666 . ?
C22 Rb1 C11 112.04(11) 2_666 . ?
C22 Rb1 C18 42.20(9) 2_666 2_666 ?
C22 Rb1 C19 48.98(11) 2_666 2_666 ?
C22 Rb1 C20 41.74(12) 2_666 2_666 ?
C22 Rb1 C23 23.94(9) 2_666 2_666 ?
C23 Rb1 C6 152.43(10) 2_666 . ?
C23 Rb1 C7 145.97(10) 2_666 . ?
C23 Rb1 C18 24.20(9) 2_666 2_666 ?
C23 Rb1 C19 42.34(10) 2_666 2_666 ?
N1 Al1 N2 97.24(14) . . ?
N1 Al1 Rb1 89.60(10) . . ?
N1 Al1 Rb1 170.91(13) . 2_666 ?
N2 Al1 Rb1 168.30(18) . . ?
N2 Al1 Rb1 89.99(10) . 2_666 ?
Rb1 Al1 Rb1 82.38(5) 2_666 . ?
C6 Rb1A C9 48.5(2) . . ?
C6 Rb1A C10 40.8(2) . . ?
C6 Rb1A C11 23.21(15) . . ?
C6 Rb1A C18 162.3(8) . 2_666 ?
C6 Rb1A C22 122.5(6) . 2_666 ?
C6 Rb1A C23 139.4(8) . 2_666 ?
C7 Rb1A C6 24.17(12) . . ?
C7 Rb1A C8 25.35(13) . . ?
C7 Rb1A C9 42.70(17) . . ?
C7 Rb1A C10 48.0(2) . . ?
C7 Rb1A C11 41.4(2) . . ?
C7 Rb1A C18 154.6(4) . 2_666 ?
C7 Rb1A C21 107.1(3) . 2_666 ?
C7 Rb1A C22 120.3(4) . 2_666 ?
C7 Rb1A C23 142.4(5) . 2_666 ?
C8 Rb1A C6 42.79(16) . . ?
C8 Rb1A C9 23.51(15) . . ?
C8 Rb1A C10 40.2(2) . . ?
C8 Rb1A C11 47.7(2) . . ?
C8 Rb1A C18 129.8(3) . 2_666 ?
C8 Rb1A C21 81.8(3) . 2_666 ?
C8 Rb1A C22 96.0(3) . 2_666 ?
C8 Rb1A C23 118.4(4) . 2_666 ?
C9 Rb1A C10 22.23(16) . . ?
C9 Rb1A C11 40.2(2) . . ?
C9 Rb1A C18 117.4(4) . 2_666 ?
C9 Rb1A C22 78.2(4) . 2_666 ?
C9 Rb1A C23 99.9(5) . 2_666 ?
C10 Rb1A C11 22.69(15) . . ?
C10 Rb1A C23 99.7(6) . 2_666 ?
C11 Rb1A C23 116.5(7) . 2_666 ?
C18 Rb1A C10 121.8(6) 2_666 . ?
C18 Rb1A C11 139.5(8) 2_666 . ?
C18 Rb1A C22 40.42(17) 2_666 2_666 ?
C18 Rb1A C23 23.06(13) 2_666 2_666 ?
C19 Rb1A C6 156.8(4) 2_666 . ?
C19 Rb1A C7 134.8(7) 2_666 . ?
C19 Rb1A C8 114.0(4) 2_666 . ?
C19 Rb1A C9 110.8(3) 2_666 . ?
C19 Rb1A C10 124.8(4) 2_666 . ?
C19 Rb1A C11 147.4(5) 2_666 . ?
C19 Rb1A C18 24.20(12) 2_666 2_666 ?
C19 Rb1A C21 42.59(17) 2_666 2_666 ?
C19 Rb1A C22 48.08(19) 2_666 2_666 ?
C19 Rb1A C23 41.40(17) 2_666 2_666 ?
C20 Rb1A C6 132.1(3) 2_666 . ?
C20 Rb1A C7 112.6(5) 2_666 . ?
C20 Rb1A C8 89.6(3) 2_666 . ?
C20 Rb1A C9 86.1(3) 2_666 . ?
C20 Rb1A C10 102.5(3) 2_666 . ?
C20 Rb1A C11 124.9(4) 2_666 . ?
C20 Rb1A C18 42.63(17) 2_666 2_666 ?
C20 Rb1A C19 25.10(14) 2_666 2_666 ?
C20 Rb1A C21 23.64(13) 2_666 2_666 ?
C20 Rb1A C22 40.78(18) 2_666 2_666 ?
C20 Rb1A C23 47.87(19) 2_666 2_666 ?
C21 Rb1A C6 118.9(4) 2_666 . ?
C21 Rb1A C9 70.4(3) 2_666 . ?
C21 Rb1A C10 82.2(4) 2_666 . ?
C21 Rb1A C11 104.9(5) 2_666 . ?
C21 Rb1A C18 48.41(17) 2_666 2_666 ?
C21 Rb1A C22 22.88(14) 2_666 2_666 ?
C21 Rb1A C23 40.37(18) 2_666 2_666 ?
C22 Rb1A C10 81.8(5) 2_666 . ?
C22 Rb1A C11 102.1(6) 2_666 . ?
C22 Rb1A C23 22.38(13) 2_666 2_666 ?
N1 Al1A Rb1A 84.0(7) . . ?
N1 Al1A Rb1A 156.6(13) . 2_666 ?
N2 Al1A N1 96.6(6) . . ?
N2 Al1A Rb1A 146(2) . . ?
N2 Al1A Rb1A 89.3(4) . 2_666 ?
Rb1A Al1A Rb1A 78.6(4) 2_666 . ?
C35A C30A C31A 120.0 . . ?
C35A C30A C36A 126(2) . . ?
C31A C30A C36A 114(2) . . ?
C30A C35A H35A 120.0 . . ?
C34A C35A C30A 120.0 . . ?
C34A C35A H35A 120.0 . . ?
C35A C34A H34A 120.0 . . ?
C33A C34A C35A 120.0 . . ?
C33A C34A H34A 120.0 . . ?
C34A C33A H33A 120.0 . . ?
C34A C33A C32A 120.0 . . ?
C32A C33A H33A 120.0 . . ?
C33A C32A H32A 120.0 . . ?
C33A C32A C31A 120.0 . . ?
C31A C32A H32A 120.0 . . ?
C30A C31A H31A 120.0 . . ?
C32A C31A C30A 120.0 . . ?
C32A C31A H31A 120.0 . . ?
C30A C36A H36A 109.5 . . ?
C30A C36A H36B 109.5 . . ?
C30A C36A H36C 109.5 . . ?
H36A C36A H36B 109.5 . . ?
H36A C36A H36C 109.5 . . ?
H36B C36A H36C 109.5 . . ?
C42A C37A C38A 120.0 . . ?
C42A C37A C43A 121.1(16) . . ?
C38A C37A C43A 118.9(15) . . ?
C37A C42A H42A 120.0 . . ?
C41A C42A C37A 120.0 . . ?
C41A C42A H42A 120.0 . . ?
C42A C41A H41A 120.0 . . ?
C42A C41A C40A 120.0 . . ?
C40A C41A H41A 120.0 . . ?
C41A C40A H40A 120.0 . . ?
C39A C40A C41A 120.0 . . ?
C39A C40A H40A 120.0 . . ?
C40A C39A H39A 120.0 . . ?
C40A C39A C38A 120.0 . . ?
C38A C39A H39A 120.0 . . ?
C37A C38A H38A 120.0 . . ?
C39A C38A C37A 120.0 . . ?
C39A C38A H38A 120.0 . . ?
C37A C43A H43A 109.5 . . ?
C37A C43A H43B 109.5 . . ?
C37A C43A H43C 109.5 . . ?
H43A C43A H43B 109.5 . . ?
H43A C43A H43C 109.5 . . ?
H43B C43A H43C 109.5 . . ?
C49A C44A C45A 120.0 . . ?
C49A C44A C50A 125.0(18) . . ?
C45A C44A C50A 114.9(18) . . ?
C44A C49A H49A 120.0 . . ?
C48A C49A C44A 120.0 . . ?
C48A C49A H49A 120.0 . . ?
C49A C48A H48A 120.0 . . ?
C49A C48A C47A 120.0 . . ?
C47A C48A H48A 120.0 . . ?
C48A C47A H47A 120.0 . . ?
C46A C47A C48A 120.0 . . ?
C46A C47A H47A 120.0 . . ?
C47A C46A H46A 120.0 . . ?
C47A C46A C45A 120.0 . . ?
C45A C46A H46A 120.0 . . ?
C44A C45A H45A 120.0 . . ?
C46A C45A C44A 120.0 . . ?
C46A C45A H45A 120.0 . . ?
C44A C50A H50A 109.5 . . ?
C44A C50A H50B 109.5 . . ?
C44A C50A H50C 109.5 . . ?
H50A C50A H50B 109.5 . . ?
H50A C50A H50C 109.5 . . ?
H50B C50A H50C 109.5 . . ?
C52A C51A C56A 120.0 . . ?
C52A C51A C57A 121(3) . . ?
C56A C51A C57A 119(3) . . ?
C51A C52A H52A 120.0 . . ?
C53A C52A C51A 120.0 . . ?
C53A C52A H52A 120.0 . . ?
C52A C53A H53A 120.0 . . ?
C54A C53A C52A 120.0 . . ?
C54A C53A H53A 120.0 . . ?
C53A C54A H54A 120.0 . . ?
C53A C54A C55A 120.0 . . ?
C55A C54A H54A 120.0 . . ?
C54A C55A H55A 120.0 . . ?
C56A C55A C54A 120.0 . . ?
C56A C55A H55A 120.0 . . ?
C51A C56A H56A 120.0 . . ?
C55A C56A C51A 120.0 . . ?
C55A C56A H56A 120.0 . . ?
C51A C57A H57A 109.5 . . ?
C51A C57A H57B 109.5 . . ?
C51A C57A H57C 109.5 . . ?
H57A C57A H57B 109.5 . . ?
H57A C57A H57C 109.5 . . ?
H57B C57A H57C 109.5 . . ?
C35 C30 C31 120.0 . . ?
C35 C30 C36 124(2) . . ?
C31 C30 C36 116(2) . . ?
C30 C35 H35 120.0 . . ?
C34 C35 C30 120.0 . . ?
C34 C35 H35 120.0 . . ?
C35 C34 H34 120.0 . . ?
C35 C34 C33 120.0 . . ?
C33 C34 H34 120.0 . . ?
C34 C33 H33 120.0 . . ?
C32 C33 C34 120.0 . . ?
C32 C33 H33 120.0 . . ?
C33 C32 H32 120.0 . . ?
C33 C32 C31 120.0 . . ?
C31 C32 H32 120.0 . . ?
C30 C31 H31 120.0 . . ?
C32 C31 C30 120.0 . . ?
C32 C31 H31 120.0 . . ?
C30 C36 H36D 109.5 . . ?
C30 C36 H36E 109.5 . . ?
C30 C36 H36F 109.5 . . ?
H36D C36 H36E 109.5 . . ?
H36D C36 H36F 109.5 . . ?
H36E C36 H36F 109.5 . . ?
C42 C37 C38 120.0 . . ?
C42 C37 C43 119.4(10) . . ?
C38 C37 C43 119.6(10) . . ?
C37 C42 H42 120.0 . . ?
C37 C42 C41 120.0 . . ?
C41 C42 H42 120.0 . . ?
C42 C41 H41 120.0 . . ?
C40 C41 C42 120.0 . . ?
C40 C41 H41 120.0 . . ?
C41 C40 H40 120.0 . . ?
C41 C40 C39 120.0 . . ?
C39 C40 H40 120.0 . . ?
C40 C39 H39 120.0 . . ?
C38 C39 C40 120.0 . . ?
C38 C39 H39 120.0 . . ?
C37 C38 H38 120.0 . . ?
C39 C38 C37 120.0 . . ?
C39 C38 H38 120.0 . . ?
C37 C43 H43D 109.5 . . ?
C37 C43 H43E 109.5 . . ?
C37 C43 H43F 109.5 . . ?
H43D C43 H43E 109.5 . . ?
H43D C43 H43F 109.5 . . ?
H43E C43 H43F 109.5 . . ?
C49 C44 C45 120.0 . . ?
C49 C44 C50 115.8(16) . . ?
C45 C44 C50 124.0(16) . . ?
C44 C49 H49 120.0 . . ?
C44 C49 C48 120.0 . . ?
C48 C49 H49 120.0 . . ?
C49 C48 H48 120.0 . . ?
C47 C48 C49 120.0 . . ?
C47 C48 H48 120.0 . . ?
C48 C47 H47 120.0 . . ?
C48 C47 C46 120.0 . . ?
C46 C47 H47 120.0 . . ?
C47 C46 H46 120.0 . . ?
C45 C46 C47 120.0 . . ?
C45 C46 H46 120.0 . . ?
C44 C45 H45 120.0 . . ?
C46 C45 C44 120.0 . . ?
C46 C45 H45 120.0 . . ?
C44 C50 H50D 109.5 . . ?
C44 C50 H50E 109.5 . . ?
C44 C50 H50F 109.5 . . ?
H50D C50 H50E 109.5 . . ?
H50D C50 H50F 109.5 . . ?
H50E C50 H50F 109.5 . . ?
C56 C51 C52 120.0 . . ?
C56 C51 C57 117(3) . . ?
C52 C51 C57 123(3) . . ?
C51 C56 H56 120.0 . . ?
C51 C56 C55 120.0 . . ?
C55 C56 H56 120.0 . . ?
C56 C55 H55 120.0 . . ?
C56 C55 C54 120.0 . . ?
C54 C55 H55 120.0 . . ?
C55 C54 H54 120.0 . . ?
C55 C54 C53 120.0 . . ?
C53 C54 H54 120.0 . . ?
C54 C53 H53 120.0 . . ?
C52 C53 C54 120.0 . . ?
C52 C53 H53 120.0 . . ?
C51 C52 H52 120.0 . . ?
C53 C52 C51 120.0 . . ?
C53 C52 H52 120.0 . . ?
C51 C57 H57D 109.5 . . ?
C51 C57 H57E 109.5 . . ?
C51 C57 H57F 109.5 . . ?
H57D C57 H57E 109.5 . . ?
H57D C57 H57F 109.5 . . ?
H57E C57 H57F 109.5 . . ?

loop_
_geom_bond_atom_site_label_1
_geom_bond_atom_site_label_2
_geom_bond_distance
_geom_bond_site_symmetry_2
_geom_bond_publ_flag
N1 C2 1.409(4) . ?
N1 C6 1.431(4) . ?
N1 Al1 1.855(3) . ?
N1 Al1A 1.880(12) . ?
N2 C4 1.403(4) . ?
N2 C18 1.423(4) . ?
N2 Al1 1.857(3) . ?
N2 Al1A 1.851(11) . ?
C1 H1A 0.9500 . ?
C1 H1B 0.9500 . ?
C1 C2 1.376(6) . ?
C2 C3 1.425(5) . ?
C3 H3 0.9500 . ?
C3 C4 1.386(5) . ?
C4 C5 1.456(5) . ?
C5 H5A 0.9800 . ?
C5 H5B 0.9800 . ?
C5 H5C 0.9800 . ?
C6 C7 1.395(5) . ?
C6 C11 1.413(6) . ?
C6 Rb1 3.376(4) . ?
C6 Rb1A 3.387(13) . ?
C7 C8 1.424(6) . ?
C7 C12 1.494(7) . ?
C7 Rb1 3.404(4) . ?
C7 Rb1A 3.242(12) . ?
C8 H8 0.9500 . ?
C8 C9 1.367(7) . ?
C8 Rb1 3.368(4) . ?
C8 Rb1A 3.248(11) . ?
C9 H9 0.9500 . ?
C9 C10 1.354(7) . ?
C9 Rb1 3.328(4) . ?
C9 Rb1A 3.414(14) . ?
C10 H10 0.9500 . ?
C10 C11 1.405(6) . ?
C10 Rb1 3.319(4) . ?
C10 Rb1A 3.57(2) . ?
C11 C15 1.513(7) . ?
C11 Rb1 3.362(4) . ?
C11 Rb1A 3.576(19) . ?
C12 H12 1.0000 . ?
C12 C13 1.529(7) . ?
C12 C14 1.554(6) . ?
C13 H13A 0.9800 . ?
C13 H13B 0.9800 . ?
C13 H13C 0.9800 . ?
C14 H14A 0.9800 . ?
C14 H14B 0.9800 . ?
C14 H14C 0.9800 . ?
C15 H15 1.0000 . ?
C15 C16 1.538(7) . ?
C15 C17 1.539(7) . ?
C16 H16A 0.9800 . ?
C16 H16B 0.9800 . ?
C16 H16C 0.9800 . ?
C17 H17A 0.9800 . ?
C17 H17B 0.9800 . ?
C17 H17C 0.9800 . ?
C18 C19 1.406(5) . ?
C18 C23 1.415(5) . ?
C18 Rb1 3.377(3) 2_666 ?
C18 Rb1A 3.417(11) 2_666 ?
C19 C20 1.401(5) . ?
C19 C24 1.520(6) . ?
C19 Rb1 3.386(4) 2_666 ?
C19 Rb1A 3.233(15) 2_666 ?
C20 H20 0.9500 . ?
C20 C21 1.360(6) . ?
C20 Rb1 3.359(4) 2_666 ?
C20 Rb1A 3.215(14) 2_666 ?
C21 H21 0.9500 . ?
C21 C22 1.388(6) . ?
C21 Rb1 3.327(4) 2_666 ?
C21 Rb1A 3.376(11) 2_666 ?
C22 H22 0.9500 . ?
C22 C23 1.391(5) . ?
C22 Rb1 3.329(4) 2_666 ?
C22 Rb1A 3.561(16) 2_666 ?
C23 C27 1.530(6) . ?
C23 Rb1 3.376(4) 2_666 ?
C23 Rb1A 3.605(16) 2_666 ?
C24 H24 1.0000 . ?
C24 C25 1.523(7) . ?
C24 C26 1.538(7) . ?
C25 H25A 0.9800 . ?
C25 H25B 0.9800 . ?
C25 H25C 0.9800 . ?
C25 Rb1A 3.54(3) 2_666 ?
C26 H26A 0.9800 . ?
C26 H26B 0.9800 . ?
C26 H26C 0.9800 . ?
C27 H27 1.0000 . ?
C27 C28 1.508(8) . ?
C27 C29 1.532(7) . ?
C28 H28A 0.9800 . ?
C28 H28B 0.9800 . ?
C28 H28C 0.9800 . ?
C29 H29A 0.9800 . ?
C29 H29B 0.9800 . ?
C29 H29C 0.9800 . ?
C30A C35A 1.3900 . ?
C30A C31A 1.3900 . ?
C30A C36A 1.466(17) . ?
C35A H35A 0.9500 . ?
C35A C34A 1.3900 . ?
C34A H34A 0.9500 . ?
C34A C33A 1.3900 . ?
C33A H33A 0.9500 . ?
C33A C32A 1.3900 . ?
C32A H32A 0.9500 . ?
C32A C31A 1.3900 . ?
C31A H31A 0.9500 . ?
C36A H36A 0.9800 . ?
C36A H36B 0.9800 . ?
C36A H36C 0.9800 . ?
C37A C42A 1.3900 . ?
C37A C38A 1.3900 . ?
C37A C43A 1.475(15) . ?
C42A H42A 0.9500 . ?
C42A C41A 1.3900 . ?
C41A H41A 0.9500 . ?
C41A C40A 1.3900 . ?
C40A H40A 0.9500 . ?
C40A C39A 1.3900 . ?
C39A H39A 0.9500 . ?
C39A C38A 1.3900 . ?
C38A H38A 0.9500 . ?
C43A H43A 0.9800 . ?
C43A H43B 0.9800 . ?
C43A H43C 0.9800 . ?
C44A C49A 1.3900 . ?
C44A C45A 1.3900 . ?
C44A C50A 1.459(18) . ?
C49A H49A 0.9500 . ?
C49A C48A 1.3900 . ?
C48A H48A 0.9500 . ?
C48A C47A 1.3900 . ?
C47A H47A 0.9500 . ?
C47A C46A 1.3900 . ?
C46A H46A 0.9500 . ?
C46A C45A 1.3900 . ?
C45A H45A 0.9500 . ?
C50A H50A 0.9800 . ?
C50A H50B 0.9800 . ?
C50A H50C 0.9800 . ?
C51A C52A 1.3900 . ?
C51A C56A 1.3900 . ?
C51A C57A 1.465(17) . ?
C52A H52A 0.9500 . ?
C52A C53A 1.3900 . ?
C53A H53A 0.9500 . ?
C53A C54A 1.3900 . ?
C54A H54A 0.9500 . ?
C54A C55A 1.3900 . ?
C55A H55A 0.9500 . ?
C55A C56A 1.3900 . ?
C56A H56A 0.9500 . ?
C57A H57A 0.9800 . ?
C57A H57B 0.9800 . ?
C57A H57C 0.9800 . ?
C30 C35 1.3900 . ?
C30 C31 1.3900 . ?
C30 C36 1.463(17) . ?
C35 H35 0.9500 . ?
C35 C34 1.3900 . ?
C34 H34 0.9500 . ?
C34 C33 1.3900 . ?
C33 H33 0.9500 . ?
C33 C32 1.3900 . ?
C32 H32 0.9500 . ?
C32 C31 1.3900 . ?
C31 H31 0.9500 . ?
C36 H36D 0.9800 . ?
C36 H36E 0.9800 . ?
C36 H36F 0.9800 . ?
C37 C42 1.3900 . ?
C37 C38 1.3900 . ?
C37 C43 1.466(19) . ?
C42 H42 0.9500 . ?
C42 C41 1.3900 . ?
C41 H41 0.9500 . ?
C41 C40 1.3900 . ?
C40 H40 0.9500 . ?
C40 C39 1.3900 . ?
C39 H39 0.9500 . ?
C39 C38 1.3900 . ?
C38 H38 0.9500 . ?
C43 H43D 0.9800 . ?
C43 H43E 0.9800 . ?
C43 H43F 0.9800 . ?
C44 C49 1.3900 . ?
C44 C45 1.3900 . ?
C44 C50 1.460(17) . ?
C49 H49 0.9500 . ?
C49 C48 1.3900 . ?
C48 H48 0.9500 . ?
C48 C47 1.3900 . ?
C47 H47 0.9500 . ?
C47 C46 1.3900 . ?
C46 H46 0.9500 . ?
C46 C45 1.3900 . ?
C45 H45 0.9500 . ?
C50 H50D 0.9800 . ?
C50 H50E 0.9800 . ?
C50 H50F 0.9800 . ?
C51 C56 1.3900 . ?
C51 C52 1.3900 . ?
C51 C57 1.474(17) . ?
C56 H56 0.9500 . ?
C56 C55 1.3900 . ?
C55 H55 0.9500 . ?
C55 C54 1.3900 . ?
C54 H54 0.9500 . ?
C54 C53 1.3900 . ?
C53 H53 0.9500 . ?
C53 C52 1.3900 . ?
C52 H52 0.9500 . ?
C57 H57D 0.9800 . ?
C57 H57E 0.9800 . ?
C57 H57F 0.9800 . ?

loop_
_geom_torsion_atom_site_label_1
_geom_torsion_atom_site_label_2
_geom_torsion_atom_site_label_3
_geom_torsion_atom_site_label_4
_geom_torsion
_geom_torsion_site_symmetry_1
_geom_torsion_site_symmetry_2
_geom_torsion_site_symmetry_3
_geom_torsion_site_symmetry_4
_geom_torsion_publ_flag
N1 C2 C3 C4 -0.3(8) . . . . ?
N1 C6 C7 C8 -172.8(3) . . . . ?
N1 C6 C7 C12 7.0(5) . . . . ?
N1 C6 C7 Rb1 -106.4(3) . . . . ?
N1 C6 C7 Rb1A -100.6(4) . . . . ?
N1 C6 C11 C10 172.3(3) . . . . ?
N1 C6 C11 C15 -5.6(5) . . . . ?
N1 C6 C11 Rb1 105.4(3) . . . . ?
N1 C6 C11 Rb1A 108.3(4) . . . . ?
N2 C18 C19 C20 -173.9(3) . . . . ?
N2 C18 C19 C24 4.0(5) . . . . ?
N2 C18 C19 Rb1 -106.5(3) . . . 2_666 ?
N2 C18 C19 Rb1A -101.9(4) . . . 2_666 ?
N2 C18 C23 C22 173.0(3) . . . . ?
N2 C18 C23 C27 -5.3(5) . . . . ?
N2 C18 C23 Rb1 106.3(3) . . . 2_666 ?
N2 C18 C23 Rb1A 110.3(4) . . . 2_666 ?
C1 C2 C3 C4 177.2(6) . . . . ?
C2 N1 C6 C7 -94.9(4) . . . . ?
C2 N1 C6 C11 90.1(4) . . . . ?
C2 N1 C6 Rb1 176.3(3) . . . . ?
C2 N1 C6 Rb1A -174.3(6) . . . . ?
C2 N1 Al1 N2 -6.4(4) . . . . ?
C2 N1 Al1 Rb1 -176.9(3) . . . . ?
C2 N1 Al1A N2 33.9(19) . . . . ?
C2 N1 Al1A Rb1A 179.8(4) . . . . ?
C2 N1 Al1A Rb1A 137.7(12) . . . 2_666 ?
C2 C3 C4 N2 -1.8(8) . . . . ?
C2 C3 C4 C5 178.3(5) . . . . ?
C4 N2 C18 C19 -91.1(4) . . . . ?
C4 N2 C18 C23 93.8(4) . . . . ?
C4 N2 C18 Rb1 -179.0(3) . . . 2_666 ?
C4 N2 C18 Rb1A -169.5(6) . . . 2_666 ?
C4 N2 Al1 N1 4.2(4) . . . . ?
C4 N2 Al1 Rb1 178.7(3) . . . 2_666 ?
C4 N2 Al1 Rb1 129.6(7) . . . . ?
C4 N2 Al1A N1 -35.4(18) . . . . ?
C4 N2 Al1A Rb1A 167.3(6) . . . 2_666 ?
C4 N2 Al1A Rb1A -124.4(8) . . . . ?
C6 N1 C2 C1 7.2(7) . . . . ?
C6 N1 C2 C3 -175.4(4) . . . . ?
C6 N1 Al1 N2 174.3(3) . . . . ?
C6 N1 Al1 Rb1 3.8(3) . . . . ?
C6 N1 Al1A N2 -170.6(8) . . . . ?
C6 N1 Al1A Rb1A -66.8(18) . . . 2_666 ?
C6 N1 Al1A Rb1A -24.7(13) . . . . ?
C6 C7 C8 C9 -0.3(6) . . . . ?
C6 C7 C8 Rb1 66.8(3) . . . . ?
C6 C7 C8 Rb1A 75.7(6) . . . . ?
C6 C7 C12 C13 -113.6(5) . . . . ?
C6 C7 C12 C14 122.8(4) . . . . ?
C6 C11 C15 C16 112.7(5) . . . . ?
C6 C11 C15 C17 -124.4(5) . . . . ?
C7 C6 C11 C10 -2.7(5) . . . . ?
C7 C6 C11 C15 179.4(3) . . . . ?
C7 C6 C11 Rb1 -69.6(3) . . . . ?
C7 C6 C11 Rb1A -66.7(4) . . . . ?
C7 C8 C9 C10 -0.9(6) . . . . ?
C7 C8 C9 Rb1 68.5(3) . . . . ?
C7 C8 C9 Rb1A 71.7(4) . . . . ?
C8 C7 C12 C13 66.3(5) . . . . ?
C8 C7 C12 C14 -57.4(5) . . . . ?
C8 C9 C10 C11 0.3(6) . . . . ?
C8 C9 C10 Rb1 70.5(4) . . . . ?
C8 C9 C10 Rb1A 65.2(5) . . . . ?
C9 C10 C11 C6 1.5(6) . . . . ?
C9 C10 C11 C15 179.5(4) . . . . ?
C9 C10 C11 Rb1 69.7(4) . . . . ?
C9 C10 C11 Rb1A 61.6(6) . . . . ?
C10 C11 C15 C16 -65.2(6) . . . . ?
C10 C11 C15 C17 57.7(6) . . . . ?
C11 C6 C7 C8 2.1(5) . . . . ?
C11 C6 C7 C12 -178.0(3) . . . . ?
C11 C6 C7 Rb1 68.6(3) . . . . ?
C11 C6 C7 Rb1A 74.3(5) . . . . ?
C12 C7 C8 C9 179.8(4) . . . . ?
C12 C7 C8 Rb1 -113.1(3) . . . . ?
C12 C7 C8 Rb1A -104.2(6) . . . . ?
C18 N2 C4 C3 176.4(4) . . . . ?
C18 N2 C4 C5 -3.8(6) . . . . ?
C18 N2 Al1 N1 -173.4(3) . . . . ?
C18 N2 Al1 Rb1 -48.0(9) . . . . ?
C18 N2 Al1 Rb1 1.1(3) . . . 2_666 ?
C18 N2 Al1A N1 171.1(8) . . . . ?
C18 N2 Al1A Rb1A 13.8(7) . . . 2_666 ?
C18 N2 Al1A Rb1A 82.1(13) . . . . ?
C18 C19 C20 C21 0.4(6) . . . . ?
C18 C19 C20 Rb1 67.7(3) . . . 2_666 ?
C18 C19 C20 Rb1A 76.8(6) . . . 2_666 ?
C18 C19 C24 C25 -116.9(4) . . . . ?
C18 C19 C24 C26 117.8(4) . . . . ?
C18 C23 C27 C28 112.9(5) . . . . ?
C18 C23 C27 C29 -123.1(4) . . . . ?
C19 C18 C23 C22 -2.1(5) . . . . ?
C19 C18 C23 C27 179.6(4) . . . . ?
C19 C18 C23 Rb1 -68.8(3) . . . 2_666 ?
C19 C18 C23 Rb1A -64.8(4) . . . 2_666 ?
C19 C20 C21 C22 -1.0(6) . . . . ?
C19 C20 C21 Rb1 68.4(4) . . . 2_666 ?
C19 C20 C21 Rb1A 72.8(4) . . . 2_666 ?
C19 C24 C25 Rb1A 19.7(4) . . . 2_666 ?
C20 C19 C24 C25 61.0(5) . . . . ?
C20 C19 C24 C26 -64.3(5) . . . . ?
C20 C21 C22 C23 0.0(6) . . . . ?
C20 C21 C22 Rb1 70.3(4) . . . 2_666 ?
C20 C21 C22 Rb1A 65.9(5) . . . 2_666 ?
C21 C22 C23 C18 1.5(6) . . . . ?
C21 C22 C23 C27 179.9(4) . . . . ?
C21 C22 C23 Rb1 69.2(4) . . . 2_666 ?
C21 C22 C23 Rb1A 61.1(6) . . . 2_666 ?
C22 C23 C27 C28 -65.4(6) . . . . ?
C22 C23 C27 C29 58.6(6) . . . . ?
C23 C18 C19 C20 1.2(5) . . . . ?
C23 C18 C19 C24 179.1(4) . . . . ?
C23 C18 C19 Rb1 68.5(3) . . . 2_666 ?
C23 C18 C19 Rb1A 73.2(4) . . . 2_666 ?
C24 C19 C20 C21 -177.6(4) . . . . ?
C24 C19 C20 Rb1 -110.2(3) . . . 2_666 ?
C24 C19 C20 Rb1A -101.1(6) . . . 2_666 ?
C26 C24 C25 Rb1A 144.2(4) . . . 2_666 ?
Rb1 C6 C7 C8 -66.5(3) . . . . ?
Rb1 C6 C7 C12 113.4(3) . . . . ?
Rb1 C6 C11 C10 66.9(3) . . . . ?
Rb1 C6 C11 C15 -111.0(4) . . . . ?
Rb1 C7 C8 C9 -67.1(4) . . . . ?
Rb1 C7 C12 C13 -22.7(5) . . . . ?
Rb1 C7 C12 C14 -146.3(3) . . . . ?
Rb1 C8 C9 C10 -69.4(4) . . . . ?
Rb1 C9 C10 C11 -70.2(4) . . . . ?
Rb1 C10 C11 C6 -68.2(3) . . . . ?
Rb1 C10 C11 C15 109.8(3) . . . . ?
Rb1 C11 C15 C16 22.0(5) . . . . ?
Rb1 C11 C15 C17 144.9(4) . . . . ?
Rb1 C18 C19 C20 -67.3(3) 2_666 . . . ?
Rb1 C18 C19 C24 110.5(4) 2_666 . . . ?
Rb1 C18 C23 C22 66.7(3) 2_666 . . . ?
Rb1 C18 C23 C27 -111.6(4) 2_666 . . . ?
Rb1 C19 C20 C21 -67.3(4) 2_666 . . . ?
Rb1 C19 C24 C25 -26.9(5) 2_666 . . . ?
Rb1 C19 C24 C26 -152.2(3) 2_666 . . . ?
Rb1 C20 C21 C22 -69.4(4) 2_666 . . . ?
Rb1 C21 C22 C23 -70.3(4) 2_666 . . . ?
Rb1 C22 C23 C18 -67.7(3) 2_666 . . . ?
Rb1 C22 C23 C27 110.7(4) 2_666 . . . ?
Rb1 C23 C27 C28 22.1(5) 2_666 . . . ?
Rb1 C23 C27 C29 146.1(4) 2_666 . . . ?
Al1 N1 C2 C1 -172.1(5) . . . . ?
Al1 N1 C2 C3 5.3(6) . . . . ?
Al1 N1 C6 C7 84.5(4) . . . . ?
Al1 N1 C6 C11 -90.5(3) . . . . ?
Al1 N1 C6 Rb1 -4.3(3) . . . . ?
Al1 N2 C4 C3 -1.1(6) . . . . ?
Al1 N2 C4 C5 178.8(4) . . . . ?
Al1 N2 C18 C19 86.7(4) . . . . ?
Al1 N2 C18 C23 -88.4(4) . . . . ?
Al1 N2 C18 Rb1 -1.3(3) . . . 2_666 ?
Rb1A C6 C7 C8 -72.2(5) . . . . ?
Rb1A C6 C7 C12 107.7(5) . . . . ?
Rb1A C6 C11 C10 64.0(4) . . . . ?
Rb1A C6 C11 C15 -113.9(4) . . . . ?
Rb1A C7 C8 C9 -76.1(6) . . . . ?
Rb1A C7 C12 C13 -19.5(5) . . . . ?
Rb1A C7 C12 C14 -143.2(4) . . . . ?
Rb1A C8 C9 C10 -72.6(5) . . . . ?
Rb1A C9 C10 C11 -64.9(5) . . . . ?
Rb1A C10 C11 C6 -60.1(5) . . . . ?
Rb1A C10 C11 C15 117.8(5) . . . . ?
Rb1A C11 C15 C16 28.1(6) . . . . ?
Rb1A C11 C15 C17 151.0(5) . . . . ?
Rb1A C18 C19 C20 -72.0(4) 2_666 . . . ?
Rb1A C18 C19 C24 105.9(5) 2_666 . . . ?
Rb1A C18 C23 C22 62.7(4) 2_666 . . . ?
Rb1A C18 C23 C27 -115.6(5) 2_666 . . . ?
Rb1A C19 C20 C21 -76.5(6) 2_666 . . . ?
Rb1A C19 C24 C25 -22.5(5) 2_666 . . . ?
Rb1A C19 C24 C26 -147.8(4) 2_666 . . . ?
Rb1A C20 C21 C22 -73.8(5) 2_666 . . . ?
Rb1A C21 C22 C23 -65.9(5) 2_666 . . . ?
Rb1A C22 C23 C18 -59.5(6) 2_666 . . . ?
Rb1A C22 C23 C27 118.8(6) 2_666 . . . ?
Rb1A C23 C27 C28 26.9(6) 2_666 . . . ?
Rb1A C23 C27 C29 151.0(5) 2_666 . . . ?
Al1A N1 C2 C1 162.0(12) . . . . ?
Al1A N1 C2 C3 -20.7(13) . . . . ?
Al1A N1 C6 C7 108.7(12) . . . . ?
Al1A N1 C6 C11 -66.2(13) . . . . ?
Al1A N1 C6 Rb1A 29.4(17) . . . . ?
Al1A N2 C4 C3 24.7(13) . . . . ?
Al1A N2 C4 C5 -155.5(12) . . . . ?
Al1A N2 C18 C19 62.4(13) . . . . ?
Al1A N2 C18 C23 -112.6(13) . . . . ?
Al1A N2 C18 Rb1A -15.9(9) . . . 2_666 ?
C30A C35A C34A C33A 0.0 . . . . ?
C35A C30A C31A C32A 0.0 . . . . ?
C35A C34A C33A C32A 0.0 . . . . ?
C34A C33A C32A C31A 0.0 . . . . ?
C33A C32A C31A C30A 0.0 . . . . ?
C31A C30A C35A C34A 0.0 . . . . ?
C36A C30A C35A C34A 178(3) . . . . ?
C36A C30A C31A C32A -179(2) . . . . ?
C37A C42A C41A C40A 0.0 . . . . ?
C42A C37A C38A C39A 0.0 . . . . ?
C42A C41A C40A C39A 0.0 . . . . ?
C41A C40A C39A C38A 0.0 . . . . ?
C40A C39A C38A C37A 0.0 . . . . ?
C38A C37A C42A C41A 0.0 . . . . ?
C43A C37A C42A C41A -176.9(18) . . . . ?
C43A C37A C38A C39A 176.9(18) . . . . ?
C44A C49A C48A C47A 0.0 . . . . ?
C49A C44A C45A C46A 0.0 . . . . ?
C49A C48A C47A C46A 0.0 . . . . ?
C48A C47A C46A C45A 0.0 . . . . ?
C47A C46A C45A C44A 0.0 . . . . ?
C45A C44A C49A C48A 0.0 . . . . ?
C50A C44A C49A C48A 177(2) . . . . ?
C50A C44A C45A C46A -177(2) . . . . ?
C51A C52A C53A C54A 0.0 . . . . ?
C52A C51A C56A C55A 0.0 . . . . ?
C52A C53A C54A C55A 0.0 . . . . ?
C53A C54A C55A C56A 0.0 . . . . ?
C54A C55A C56A C51A 0.0 . . . . ?
C56A C51A C52A C53A 0.0 . . . . ?
C57A C51A C52A C53A -177(4) . . . . ?
C57A C51A C56A C55A 177(3) . . . . ?
C30 C35 C34 C33 0.0 . . . . ?
C35 C30 C31 C32 0.0 . . . . ?
C35 C34 C33 C32 0.0 . . . . ?
C34 C33 C32 C31 0.0 . . . . ?
C33 C32 C31 C30 0.0 . . . . ?
C31 C30 C35 C34 0.0 . . . . ?
C36 C30 C35 C34 -175(2) . . . . ?
C36 C30 C31 C32 175.4(19) . . . . ?
C37 C42 C41 C40 0.0 . . . . ?
C42 C37 C38 C39 0.0 . . . . ?
C42 C41 C40 C39 0.0 . . . . ?
C41 C40 C39 C38 0.0 . . . . ?
C40 C39 C38 C37 0.0 . . . . ?
C38 C37 C42 C41 0.0 . . . . ?
C43 C37 C42 C41 169(7) . . . . ?
C43 C37 C38 C39 -169(7) . . . . ?
C44 C49 C48 C47 0.0 . . . . ?
C49 C44 C45 C46 0.0 . . . . ?
C49 C48 C47 C46 0.0 . . . . ?
C48 C47 C46 C45 0.0 . . . . ?
C47 C46 C45 C44 0.0 . . . . ?
C45 C44 C49 C48 0.0 . . . . ?
C50 C44 C49 C48 -176(2) . . . . ?
C50 C44 C45 C46 176(2) . . . . ?
C51 C56 C55 C54 0.0 . . . . ?
C56 C51 C52 C53 0.0 . . . . ?
C56 C55 C54 C53 0.0 . . . . ?
C55 C54 C53 C52 0.0 . . . . ?
C54 C53 C52 C51 0.0 . . . . ?
C52 C51 C56 C55 0.0 . . . . ?
C57 C51 C56 C55 179(3) . . . . ?
C57 C51 C52 C53 -179(3) . . . . ?

loop_
_exptl_oxdiff_crystal_face_indexfrac_h
_exptl_oxdiff_crystal_face_indexfrac_k
_exptl_oxdiff_crystal_face_indexfrac_l
_exptl_oxdiff_crystal_face_x
_exptl_oxdiff_crystal_face_y
_exptl_oxdiff_crystal_face_z
-0.4990 1.5004 0.0019 0.0528 0.1131 -0.1883
0.4990 -1.5004 -0.0019 -0.0528 -0.1131 0.1883
-2.4980 -0.4985 -0.9953 -0.0526 -0.1495 -0.2652
2.4980 0.4985 0.9953 0.0526 0.1495 0.2652
-0.0015 0.0004 -1.0004 0.1083 -0.0395 -0.0132
0.0015 -0.0004 1.0004 -0.1083 0.0395 0.0132
-1.4963 0.5004 1.0040 -0.1624 0.0410 -0.2069
1.4963 -0.5004 -1.0040 0.1624 -0.0410 0.2069
2.6986 -1.2918 8.0500 -0.7963 0.2821 0.5351
0.8616 4.4694 -5.8461 0.9174 0.1702 -0.3597
-1.4978 0.5007 0.0036 -0.0541 0.0016 -0.2202
-0.9999 1.0009 -0.9977 0.1077 0.0179 -0.2175
5.3238 2.4712 -4.6306 0.9187 0.1712 0.3559
-1.4979 -0.4994 0.0030 -0.1072 -0.0829 -0.1339
0.2860 2.9333 8.8659 -0.7894 0.6051 -0.1038
-2.9176 -2.9420 6.3111 -0.9968 -0.0790 -0.0090
0.4977 -0.4999 -1.0018 0.1087 -0.0681 0.0889
